data_4308729
loop_
_publ_author_name
'Nathalie Leclerc-Laronze'
'J\'er\^ome Marrot'
'Gilbert Herv\'e'

_publ_contact_author
;
Pr. G. Herv\'e
Institut Lavoisier, IREM, UMR 8637
Universit\'e de Versailles Saint-Quentin-en-Yvelines
45 Avenue des Etats Unis
78035 Versailles cedex
France
;
_publ_contact_author_email herve@chimie.uvsq.fr
_publ_contact_author_fax '(33) 1 39 25 43 81'
_publ_contact_author_phone '(33) 1 39 25 42 32'
_publ_section_title
;
Cation-Directed Synthesis of Tungstosilicates. 2. Synthesis, Structure, and
Characterization of the Open Wells-Dawson Anion
\a-[{K(H2O)2}(Si2W18O66)]15- and Its Transiton-Metal Derivatives
[{M(H2O)}(\m-H2O)2K(Si2W18O66)]13- and
[{M(H2O)}(\m-H2O)2K{M(H2O)4}(Si2W18O66)]11-
;
_journal_name_full 'Inorganic Chemistry'
_journal_page_first 1275
_journal_page_last 1281
_journal_paper_doi 10.1021/ic0486769
_journal_volume 44
_journal_year 2005
_chemical_formula_sum 'K13 Ni1.5 O88.75 Si2 W18'
_chemical_formula_weight 5381.84
_chemical_name_systematic
;
?
;
_space_group_IT_number 14
_symmetry_cell_setting monoclinic
_symmetry_space_group_name_Hall '-P 2yn'
_symmetry_space_group_name_H-M 'P 1 21/n 1'
_atom_sites_solution_hydrogens geom
_atom_sites_solution_primary direct
_atom_sites_solution_secondary difmap
_audit_creation_method SHELXL-97
_cell_angle_alpha 90.00
_cell_angle_beta 96.8770(10)
_cell_angle_gamma 90.00
_cell_formula_units_Z 4
_cell_length_a 12.4810(2)
_cell_length_b 23.5392(3)
_cell_length_c 30.9160(4)
_cell_measurement_reflns_used 13908
_cell_measurement_temperature 293(2)
_cell_volume 9017.5(2)
_computing_cell_refinement 'Bruker SMART'
_computing_data_collection 'Bruker SMART'
_computing_data_reduction 'Bruker SAINT'
_computing_molecular_graphics 'Bruker SHELXTL'
_computing_publication_material 'Bruker SHELXTL'
_computing_structure_refinement 'SHELXL-97 (Sheldrick, 1997)'
_computing_structure_solution 'SHELXS-97 (Sheldrick, 1990)'
_diffrn_ambient_temperature 293(2)
_diffrn_detector_area_resol_mean 512x512
_diffrn_measured_fraction_theta_full 0.996
_diffrn_measured_fraction_theta_max 0.996
_diffrn_measurement_device_type 'CCD area detector'
_diffrn_measurement_method 'phi and omega scans'
_diffrn_radiation_monochromator graphite
_diffrn_radiation_source 'fine-focus sealed tube'
_diffrn_radiation_type MoK\a
_diffrn_radiation_wavelength 0.71073
_diffrn_reflns_av_R_equivalents 0.1531
_diffrn_reflns_av_sigmaI/netI 0.1617
_diffrn_reflns_limit_h_max 13
_diffrn_reflns_limit_h_min -13
_diffrn_reflns_limit_k_max 26
_diffrn_reflns_limit_k_min -26
_diffrn_reflns_limit_l_max 23
_diffrn_reflns_limit_l_min -34
_diffrn_reflns_number 40271
_diffrn_reflns_theta_full 23.30
_diffrn_reflns_theta_max 23.30
_diffrn_reflns_theta_min 1.09
_diffrn_standards_decay_% 0
_diffrn_standards_interval_count 0
_diffrn_standards_interval_time 0
_diffrn_standards_number 0
_exptl_absorpt_coefficient_mu 23.900
_exptl_absorpt_correction_T_max 0.6464
_exptl_absorpt_correction_T_min 0.0322
_exptl_absorpt_correction_type multi-scan
_exptl_absorpt_process_details 'SADABS (Sheldrick, 1996)'
_exptl_crystal_colour green
_exptl_crystal_density_diffrn 3.964
_exptl_crystal_density_method 'not measured'
_exptl_crystal_description needle
_exptl_crystal_F_000 9436
_exptl_crystal_size_max 0.46
_exptl_crystal_size_mid 0.04
_exptl_crystal_size_min 0.02
_refine_diff_density_max 1.976
_refine_diff_density_min -2.005
_refine_diff_density_rms 0.442
_refine_ls_extinction_method none
_refine_ls_goodness_of_fit_ref 1.021
_refine_ls_hydrogen_treatment mixed
_refine_ls_matrix_type full
_refine_ls_number_parameters 1121
_refine_ls_number_reflns 12978
_refine_ls_number_restraints 0
_refine_ls_restrained_S_all 1.021
_refine_ls_R_factor_all 0.1648
_refine_ls_R_factor_gt 0.0707
_refine_ls_shift/su_max 0.001
_refine_ls_shift/su_mean 0.000
_refine_ls_structure_factor_coef Fsqd
_refine_ls_weighting_details 'calc w=1/[\s^2^(Fo^2^)+(0.0490P)^2^+0.0000P] where P=(Fo^2^+2Fc^2^)/3'
_refine_ls_weighting_scheme calc
_refine_ls_wR_factor_gt 0.1248
_refine_ls_wR_factor_ref 0.1562
_reflns_number_gt 6651
_reflns_number_total 12978
_reflns_threshold_expression >2sigma(I)
_cod_data_source_file ic0486769si20040929_110920_1.cif
_cod_data_source_block 1Ni2-K
_cod_depositor_comments
;
The following automatic conversions were performed:
'_symmetry_cell_setting' value 'Monoclinic' changed to 'monoclinic'
according to '/home/saulius/struct/CIF-dictionaries/cif_core.dic'
dictionary named 'cif_core.dic' version 2.4.1 from 2010-06-29.

Automatic conversion script
Id: cif_fix_enum 1527 2010-12-29 10:47:43Z saulius 
;
_cod_original_formula_sum 'K13 Ni1.50 O88.75 Si2 W18'
_cod_database_code 4308729

loop_
_symmetry_equiv_pos_as_xyz
'x, y, z'
'-x+1/2, y+1/2, -z+1/2'
'-x, -y, -z'
'x-1/2, -y-1/2, z-1/2'

loop_
_atom_site_label
_atom_site_type_symbol
_atom_site_fract_x
_atom_site_fract_y
_atom_site_fract_z
_atom_site_U_iso_or_equiv
_atom_site_adp_type
_atom_site_occupancy
_atom_site_symmetry_multiplicity
_atom_site_calc_flag
_atom_site_refinement_flags
_atom_site_disorder_assembly
_atom_site_disorder_group
W1 W -0.06253(13) 0.68145(7) 0.86057(5) 0.0397(4) Uani 1 1 d . . .
W2 W 0.17490(13) 0.61317(7) 0.85830(5) 0.0387(4) Uani 1 1 d . . .
W3 W -0.05697(13) 0.53992(7) 0.84374(5) 0.0398(4) Uani 1 1 d . . .
W4 W 0.24223(15) 0.55786(8) 0.74829(5) 0.0476(5) Uani 1 1 d . . .
W5 W 0.01476(16) 0.48563(8) 0.73647(5) 0.0528(5) Uani 1 1 d . . .
W6 W -0.24871(15) 0.55903(9) 0.74112(6) 0.0562(6) Uani 1 1 d . . .
W7 W -0.25259(14) 0.69716(9) 0.75603(6) 0.0533(5) Uani 1 1 d . . .
W8 W 0.00362(13) 0.77798(7) 0.77249(5) 0.0379(4) Uani 1 1 d . . .
W9 W 0.23609(13) 0.71200(7) 0.77250(5) 0.0393(4) Uani 1 1 d . . .
W10 W 0.05381(13) 0.85750(7) 0.67478(5) 0.0340(4) Uani 1 1 d . . .
W11 W 0.28641(13) 0.79063(7) 0.67634(5) 0.0360(4) Uani 1 1 d . . .
W12 W 0.32281(15) 0.68819(8) 0.58759(5) 0.0476(5) Uani 1 1 d . . .
W13 W 0.13509(17) 0.67326(8) 0.50422(6) 0.0591(6) Uani 1 1 d . . .
W14 W -0.12400(15) 0.75297(8) 0.50202(5) 0.0504(5) Uani 1 1 d . . .
W15 W -0.16556(13) 0.83580(7) 0.58434(5) 0.0405(4) Uani 1 1 d . . .
W16 W 0.32348(14) 0.84879(7) 0.56872(5) 0.0403(4) Uani 1 1 d . . .
W17 W 0.12876(14) 0.83100(8) 0.48478(5) 0.0440(5) Uani 1 1 d . . .
W18 W 0.08709(13) 0.91923(7) 0.56670(5) 0.0367(4) Uani 1 1 d . . .
Ni1A Ni -0.1883(12) 0.6462(6) 0.6727(4) 0.039(4) Uani 0.33 1 d P . .
Ni1B Ni -0.1442(7) 0.7057(4) 0.5964(3) 0.060(2) Uani 0.67 1 d P . .
Ni2 Ni 0.2886(9) 0.5407(4) 0.6293(3) 0.051(3) Uani 0.50 1 d P . .
Si1 Si 0.0027(9) 0.6303(4) 0.7605(3) 0.032(3) Uani 1 1 d . . .
Si2 Si 0.0931(9) 0.7716(5) 0.5858(3) 0.040(3) Uani 1 1 d . . .
O1 O -0.110(2) 0.7221(12) 0.9002(8) 0.072(10) Uani 1 1 d . . .
O2 O -0.0027(18) 0.7425(9) 0.8274(7) 0.034(6) Uani 1 1 d . . .
O3 O -0.181(2) 0.6840(10) 0.8198(7) 0.046(5) Uani 1 1 d . . .
O4 O -0.100(2) 0.6070(12) 0.8777(9) 0.062(8) Uani 1 1 d . . .
O5 O 0.0826(17) 0.6665(8) 0.8861(6) 0.026(6) Uani 1 1 d . . .
O6 O 0.0078(19) 0.6191(10) 0.8134(7) 0.044(7) Uani 1 1 d . . .
O7 O 0.2852(19) 0.6095(11) 0.8976(7) 0.046(7) Uani 1 1 d . . .
O8 O 0.2199(19) 0.5732(10) 0.8145(7) 0.043(7) Uani 1 1 d . . .
O9 O 0.0870(18) 0.5543(10) 0.8764(7) 0.044(7) Uani 1 1 d . . .
O10 O 0.2142(19) 0.6814(11) 0.8268(7) 0.054(8) Uani 1 1 d . . .
O11 O -0.0960(19) 0.4885(11) 0.8782(7) 0.051(8) Uani 1 1 d . . .
O12 O -0.181(2) 0.5537(11) 0.8070(7) 0.050(7) Uani 1 1 d . . .
O13 O 0.011(2) 0.5005(10) 0.8037(7) 0.046(5) Uani 1 1 d . . .
O14 O 0.368(2) 0.5359(11) 0.7640(8) 0.061(8) Uani 1 1 d . . .
O15 O 0.239(2) 0.5568(12) 0.6912(8) 0.072(10) Uani 1 1 d . . .
O16 O 0.2584(18) 0.6363(11) 0.7502(8) 0.044(7) Uani 1 1 d . . .
O17 O 0.169(2) 0.4869(11) 0.7531(7) 0.052(8) Uani 1 1 d . . .
O18 O 0.0634(18) 0.5780(9) 0.7392(6) 0.033(6) Uani 1 1 d . . .
O19 O -0.002(3) 0.4154(13) 0.7461(8) 0.077(10) Uani 1 1 d . . .
O20 O 0.022(3) 0.4871(13) 0.6785(9) 0.090(11) Uani 1 1 d . . .
O21 O -0.1289(19) 0.5116(10) 0.7331(7) 0.042(7) Uani 1 1 d . . .
O22 O -0.285(2) 0.5752(13) 0.6839(8) 0.071(9) Uani 1 1 d . . .
O23 O -0.343(2) 0.5076(12) 0.7503(8) 0.065(9) Uani 1 1 d . . .
O24 O -0.3170(18) 0.6260(11) 0.7611(8) 0.054(8) Uani 1 1 d . . .
O25 O -0.1213(18) 0.6317(9) 0.7424(7) 0.033(6) Uani 1 1 d . . .
O26 O -0.279(2) 0.6987(11) 0.6998(9) 0.058(6) Uani 1 1 d . . .
O27 O -0.3520(18) 0.7380(14) 0.7736(9) 0.073(10) Uani 1 1 d . . .
O28 O -0.1355(18) 0.7533(11) 0.7563(7) 0.043(7) Uani 1 1 d . . .
O29 O -0.016(2) 0.8478(11) 0.7909(8) 0.058(6) Uani 1 1 d . . .
O30 O 0.0143(17) 0.7967(11) 0.7129(6) 0.037(7) Uani 1 1 d . . .
O31 O 0.1566(19) 0.7793(10) 0.7857(7) 0.042(7) Uani 1 1 d . . .
O32 O 0.0605(18) 0.6914(9) 0.7532(7) 0.037(6) Uani 1 1 d . . .
O33 O 0.3642(16) 0.7334(11) 0.7883(7) 0.046(7) Uani 1 1 d . . .
O34 O 0.405(2) 0.8004(11) 0.7085(8) 0.055(8) Uani 1 1 d . . .
O35 O 0.230(2) 0.7366(10) 0.7139(8) 0.051(5) Uani 1 1 d . . .
O36 O 0.022(2) 0.9144(11) 0.7069(8) 0.052(8) Uani 1 1 d . . .
O37 O -0.079(2) 0.8466(10) 0.6408(8) 0.048(7) Uani 1 1 d . . .
O38 O 0.2055(16) 0.8501(10) 0.6997(6) 0.030(6) Uani 1 1 d . . .
O39 O 0.1004(18) 0.9027(11) 0.6300(6) 0.043(7) Uani 1 1 d . . .
O40 O 0.1195(17) 0.7842(9) 0.6382(6) 0.031(6) Uani 1 1 d . . .
O41 O 0.458(2) 0.6763(13) 0.5889(8) 0.066(9) Uani 1 1 d . . .
O42 O 0.321(2) 0.7289(10) 0.6415(8) 0.049(7) Uani 1 1 d . . .
O43 O 0.276(2) 0.6231(11) 0.6094(8) 0.060(8) Uani 1 1 d . . .
O44 O 0.286(2) 0.6719(10) 0.5270(7) 0.049(5) Uani 1 1 d . . .
O45 O 0.3456(18) 0.7725(10) 0.5659(6) 0.038(7) Uani 1 1 d . . .
O46 O 0.1487(19) 0.7131(10) 0.5717(7) 0.042(7) Uani 1 1 d . . .
O47 O 0.099(2) 0.6095(10) 0.5299(8) 0.051(5) Uani 1 1 d . . .
O48 O 0.146(2) 0.6504(10) 0.4526(8) 0.058(6) Uani 1 1 d . . .
O49 O -0.0080(19) 0.7038(10) 0.4964(7) 0.046(5) Uani 1 1 d . . .
O50 O 0.169(2) 0.7582(10) 0.4858(7) 0.049(7) Uani 1 1 d . . .
O51 O -0.196(2) 0.7500(13) 0.4501(8) 0.073(9) Uani 1 1 d . . .
O52 O -0.193(2) 0.7028(11) 0.5304(9) 0.066(9) Uani 1 1 d . . .
O53 O -0.1993(18) 0.8186(10) 0.5221(7) 0.042(7) Uani 1 1 d . . .
O54 O -0.0161(18) 0.8126(10) 0.4847(7) 0.041(7) Uani 1 1 d . . .
O55 O -0.0360(18) 0.7680(11) 0.5724(7) 0.042(7) Uani 1 1 d . . .
O56 O -0.2312(19) 0.7770(11) 0.6013(8) 0.056(8) Uani 1 1 d . . .
O57 O -0.2598(19) 0.8859(10) 0.5877(7) 0.046(5) Uani 1 1 d . . .
O58 O -0.046(2) 0.8901(10) 0.5643(6) 0.041(7) Uani 1 1 d . . .
O59 O 0.4476(19) 0.8774(12) 0.5700(8) 0.056(8) Uani 1 1 d . . .
O60 O 0.242(2) 0.9207(10) 0.5753(7) 0.049(5) Uani 1 1 d . . .
O61 O 0.2808(18) 0.8521(10) 0.5073(6) 0.038(7) Uani 1 1 d . . .
O62 O 0.3184(19) 0.8411(9) 0.6298(6) 0.036(6) Uani 1 1 d . . .
O63 O 0.1394(18) 0.8270(10) 0.5595(6) 0.037(6) Uani 1 1 d . . .
O64 O 0.133(2) 0.8481(12) 0.4316(8) 0.067(9) Uani 1 1 d . . .
O65 O 0.0892(18) 0.9088(10) 0.5061(6) 0.035(6) Uani 1 1 d . . .
O66 O 0.061(2) 0.9930(10) 0.5694(8) 0.058(6) Uani 1 1 d . . .
O67 O 0.175(6) 0.0163(18) 0.9341(17) 0.28(4) Uani 1 1 d . . .
O68 O 0.196(5) 0.954(3) 0.8559(15) 0.25(3) Uani 1 1 d . . .
O69 O 0.133(4) 0.525(2) 0.6100(11) 0.157(18) Uani 1 1 d . . .
O70 O 0.050(2) 0.0591(14) 0.8433(10) 0.096(8) Uani 1 1 d . . .
O71 O -0.0822(18) 0.7110(11) 0.6623(6) 0.042(7) Uani 1 1 d . . .
O72 O -0.273(2) 0.6554(14) 0.6114(11) 0.096(8) Uani 1 1 d . . .
O73 O 0.059(3) 0.372(2) 0.4170(17) 0.20(3) Uani 1 1 d . . .
O1W O -0.413(5) 0.084(3) 0.853(2) 0.09(2) Uani 0.50 1 d P . .
O2W O 0.153(2) 0.5143(12) -0.0399(8) 0.066(8) Uani 1 1 d . . .
O3W O 0.071(3) 0.6249(15) 0.1658(10) 0.107(13) Uani 1 1 d . . .
O4W O -0.406(2) 0.8432(12) 0.4799(8) 0.063(8) Uani 1 1 d . . .
O5W O 0.181(3) -0.0064(15) 0.4517(15) 0.134(17) Uani 1 1 d . . .
O6W O -0.018(4) 0.867(2) 0.3199(17) 0.063(8) Uani 0.50 1 d P . .
O7W O 0.397(3) 0.9333(13) 0.4636(8) 0.078(9) Uani 1 1 d . . .
O8W O 0.253(3) 0.8877(13) 0.7907(10) 0.110(14) Uani 1 1 d . . .
O9W O -0.003(5) 0.971(3) 0.3437(16) 0.078(9) Uani 0.50 1 d P . .
O10W O -0.150(4) 0.2612(19) 0.6227(14) 0.17(2) Uani 1 1 d . . .
O11W O -0.091(7) 0.394(3) 0.6351(19) 0.13(2) Uani 0.50 1 d P . .
O12W O -0.390(7) 0.564(3) 0.568(3) 0.16(4) Uani 0.50 1 d P . .
O13W O 0.245(5) 0.137(4) 0.272(4) 0.20(6) Uani 0.50 1 d P . .
O14W O 0.114(11) 0.881(6) 0.928(4) 0.25(6) Uiso 0.50 1 d P . .
O15W O -0.151(7) 0.956(4) 0.854(3) 0.15(3) Uiso 0.50 1 d P . .
O16W O 0.380(7) 0.830(3) 0.8702(19) 0.13(2) Uani 0.50 1 d P . .
O17W O 0.120(7) 0.010(3) 0.3634(19) 0.12(3) Uani 0.50 1 d P . .
O18W O -0.241(6) 0.387(3) 0.714(3) 0.12(3) Uiso 0.50 1 d P . .
O19W O 0.080(4) 0.802(2) 1.0188(17) 0.066(8) Uani 0.50 1 d P . .
O20W O -0.407(17) 0.570(8) 0.610(6) 0.17(2) Uani 0.25 1 d P . .
O21W O 0.424(9) 0.581(5) 0.491(4) 0.21(5) Uiso 0.50 1 d P . .
O22W O -0.195(9) 0.481(5) 0.552(4) 0.23(5) Uiso 0.50 1 d P . .
O23W O 0.540(12) 0.620(7) 0.385(5) 0.12(5) Uiso 0.25 1 d P . .
O24W O 0.120(11) 0.407(6) 0.553(4) 0.11(5) Uiso 0.25 1 d P . .
O25W O -0.001(10) 0.484(6) 0.533(4) 0.25(6) Uiso 0.50 1 d P . .
O26W O 0.417(12) 0.648(6) 0.428(5) 0.30(7) Uiso 0.50 1 d P . .
K1 K 0.1169(8) 0.6545(4) 0.6615(3) 0.061(3) Uani 1 1 d . . .
K2 K 0.2040(8) 0.4536(4) 0.8388(3) 0.059(3) Uani 1 1 d . . .
K3 K 0.1412(8) 0.0801(4) 0.5212(3) 0.058(3) Uani 1 1 d . . .
K4 K 0.0828(7) 0.5507(4) 0.0359(2) 0.048(2) Uani 1 1 d . . .
K5 K 0.0223(9) 0.9605(5) 0.7870(3) 0.080(3) Uani 1 1 d . . .
K6 K 0.0111(11) 0.6815(5) 0.2962(4) 0.093(4) Uani 1 1 d . . .
K7 K 0.1736(9) 0.8943(6) 0.3548(4) 0.096(4) Uani 1 1 d . . .
K8 K 0.0727(11) 0.7396(9) 0.1430(6) 0.191(9) Uani 1 1 d . . .
K9 K -0.0875(10) 0.7434(6) 0.9848(3) 0.096(4) Uani 1 1 d . . .
K10 K 0.2108(15) 0.0615(9) 0.3249(7) 0.151(11) Uani 0.75 1 d P . .
K11 K 0.0716(12) 0.2024(7) 0.6166(5) 0.128(5) Uani 1 1 d . . .
K12 K 0.1732(14) 0.7809(8) 0.8826(5) 0.164(7) Uani 1 1 d . . .
K13 K -0.143(5) 0.543(2) 0.6271(18) 0.12(2) Uani 0.25 1 d P . .
K14 K -0.227(7) 0.594(4) 0.490(3) 0.23(4) Uiso 0.25 1 d P . .
K15 K 0.031(2) 0.1593(16) 0.7895(12) 0.164(15) Uani 0.50 1 d P . .
K16 K -0.178(6) 0.835(3) 0.854(2) 0.18(3) Uani 0.25 1 d P . .

loop_
_atom_site_aniso_label
_atom_site_aniso_U_11
_atom_site_aniso_U_22
_atom_site_aniso_U_33
_atom_site_aniso_U_23
_atom_site_aniso_U_13
_atom_site_aniso_U_12
W1 0.0488(11) 0.0451(11) 0.0269(8) 0.0052(8) 0.0111(8) 0.0055(9)
W2 0.0421(10) 0.0431(11) 0.0303(9) 0.0074(8) 0.0012(8) 0.0013(9)
W3 0.0484(11) 0.0424(11) 0.0294(9) 0.0081(8) 0.0073(8) -0.0040(9)
W4 0.0606(12) 0.0445(12) 0.0407(10) 0.0110(9) 0.0190(9) 0.0163(10)
W5 0.0814(14) 0.0414(12) 0.0373(10) -0.0016(9) 0.0138(10) -0.0030(11)
W6 0.0526(12) 0.0685(14) 0.0450(11) 0.0130(10) -0.0049(9) -0.0184(11)
W7 0.0347(10) 0.0754(15) 0.0493(11) 0.0223(10) 0.0026(9) 0.0014(10)
W8 0.0432(10) 0.0396(11) 0.0317(9) 0.0047(8) 0.0074(8) 0.0048(8)
W9 0.0372(10) 0.0432(11) 0.0374(9) 0.0106(8) 0.0038(8) 0.0012(9)
W10 0.0413(10) 0.0363(10) 0.0235(8) 0.0027(7) 0.0007(7) 0.0019(8)
W11 0.0389(10) 0.0421(11) 0.0270(8) 0.0055(8) 0.0042(7) 0.0023(8)
W12 0.0618(12) 0.0420(11) 0.0411(10) 0.0025(9) 0.0146(9) 0.0119(10)
W13 0.0832(15) 0.0479(13) 0.0455(11) -0.0123(10) 0.0045(10) 0.0082(11)
W14 0.0605(12) 0.0515(12) 0.0367(10) -0.0038(9) -0.0050(9) -0.0087(10)
W15 0.0393(10) 0.0481(12) 0.0324(9) 0.0071(8) -0.0028(8) -0.0008(9)
W16 0.0470(11) 0.0431(11) 0.0319(9) 0.0062(8) 0.0095(8) 0.0000(9)
W17 0.0586(12) 0.0477(12) 0.0259(9) 0.0022(8) 0.0064(8) 0.0000(10)
W18 0.0479(11) 0.0346(10) 0.0270(9) 0.0053(7) 0.0023(8) -0.0004(8)
Ni1A 0.047(9) 0.052(10) 0.014(7) 0.008(7) -0.012(7) -0.026(8)
Ni1B 0.065(6) 0.052(6) 0.062(6) 0.011(5) 0.002(5) -0.005(5)
Ni2 0.077(8) 0.035(7) 0.042(6) 0.018(5) 0.012(6) -0.003(6)
Si1 0.047(7) 0.030(6) 0.022(5) 0.008(5) 0.008(5) -0.010(6)
Si2 0.055(8) 0.039(7) 0.029(6) 0.006(5) 0.010(6) -0.001(6)
O1 0.12(3) 0.06(2) 0.052(18) 0.030(16) 0.055(18) 0.026(19)
O2 0.057(17) 0.017(14) 0.025(13) 0.006(11) -0.002(12) -0.014(12)
O3 0.066(13) 0.049(13) 0.028(10) 0.008(9) 0.029(9) 0.001(11)
O4 0.041(17) 0.08(2) 0.066(19) -0.012(17) 0.015(15) -0.017(16)
O5 0.045(15) 0.015(13) 0.024(12) 0.000(10) 0.028(11) 0.000(11)
O6 0.048(16) 0.046(18) 0.042(15) 0.006(13) 0.022(13) 0.012(14)
O7 0.061(18) 0.056(19) 0.019(13) 0.012(12) -0.010(12) 0.002(15)
O8 0.052(17) 0.052(18) 0.025(13) 0.015(13) -0.001(12) -0.006(14)
O9 0.038(15) 0.038(17) 0.056(17) 0.021(14) 0.001(13) -0.007(13)
O10 0.049(17) 0.07(2) 0.034(15) 0.031(14) -0.025(13) -0.045(16)
O11 0.048(17) 0.08(2) 0.026(14) 0.018(14) -0.002(12) -0.030(15)
O12 0.073(19) 0.056(19) 0.023(14) -0.014(13) 0.010(13) 0.001(16)
O13 0.066(13) 0.049(13) 0.028(10) 0.008(9) 0.029(9) 0.001(11)
O14 0.064(19) 0.06(2) 0.064(19) 0.030(16) 0.017(15) 0.020(16)
O15 0.12(3) 0.07(2) 0.032(15) 0.005(15) 0.047(17) 0.01(2)
O16 0.029(14) 0.055(19) 0.050(16) 0.010(14) 0.011(12) -0.008(14)
O17 0.08(2) 0.051(19) 0.022(14) 0.002(13) 0.003(14) 0.017(16)
O18 0.053(16) 0.023(14) 0.027(13) 0.004(11) 0.021(12) -0.011(12)
O19 0.12(3) 0.07(2) 0.038(17) -0.004(16) 0.005(18) 0.01(2)
O20 0.16(3) 0.06(2) 0.06(2) 0.008(17) 0.02(2) -0.01(2)
O21 0.050(17) 0.046(17) 0.028(14) -0.005(12) -0.002(12) -0.002(14)
O22 0.06(2) 0.10(3) 0.047(18) 0.013(17) -0.026(15) -0.020(18)
O23 0.049(18) 0.08(2) 0.060(19) 0.009(16) -0.027(15) -0.035(17)
O24 0.024(15) 0.07(2) 0.065(18) 0.027(16) -0.009(13) 0.002(14)
O25 0.039(15) 0.030(15) 0.031(13) 0.006(11) 0.002(12) 0.006(12)
O26 0.064(13) 0.039(13) 0.074(14) 0.027(11) 0.021(11) 0.004(11)
O27 0.022(15) 0.12(3) 0.07(2) 0.02(2) 0.006(14) 0.036(17)
O28 0.042(16) 0.062(19) 0.028(14) 0.005(13) 0.019(12) 0.027(14)
O29 0.064(13) 0.039(13) 0.074(14) 0.027(11) 0.021(11) 0.004(11)
O30 0.032(14) 0.07(2) 0.012(12) 0.008(12) 0.009(11) -0.007(14)
O31 0.057(17) 0.039(16) 0.024(13) 0.011(12) -0.018(12) 0.016(14)
O32 0.047(16) 0.025(15) 0.032(14) 0.018(12) -0.016(12) -0.006(13)
O33 0.017(13) 0.10(2) 0.025(13) 0.018(14) -0.006(11) -0.017(14)
O34 0.061(18) 0.06(2) 0.045(16) 0.050(15) 0.024(14) 0.009(15)
O35 0.058(13) 0.039(12) 0.052(12) 0.007(10) -0.009(10) 0.023(10)
O36 0.055(18) 0.049(19) 0.055(18) -0.017(15) 0.013(14) 0.005(15)
O37 0.063(18) 0.033(17) 0.054(17) -0.008(13) 0.032(14) -0.021(14)
O38 0.015(12) 0.047(16) 0.026(13) 0.006(12) -0.008(10) -0.006(12)
O39 0.035(15) 0.08(2) 0.013(12) -0.006(13) 0.001(11) -0.010(14)
O40 0.040(15) 0.033(15) 0.022(12) 0.007(11) 0.011(11) 0.000(12)
O41 0.060(19) 0.09(2) 0.056(18) 0.011(17) 0.029(15) 0.002(18)
O42 0.055(18) 0.018(15) 0.076(19) 0.019(14) 0.021(15) 0.004(13)
O43 0.08(2) 0.037(18) 0.069(19) -0.012(15) 0.026(17) -0.002(16)
O44 0.082(14) 0.032(11) 0.032(10) 0.002(9) 0.001(10) 0.014(11)
O45 0.051(17) 0.045(17) 0.020(13) 0.015(12) 0.018(12) -0.002(13)
O46 0.054(17) 0.041(17) 0.031(14) -0.002(12) 0.010(13) 0.019(14)
O47 0.058(13) 0.039(12) 0.052(12) 0.007(10) -0.009(10) 0.023(10)
O48 0.085(15) 0.027(12) 0.067(14) -0.018(10) 0.029(12) 0.005(11)
O49 0.055(12) 0.039(12) 0.037(10) 0.019(9) -0.024(9) 0.012(10)
O50 0.07(2) 0.035(17) 0.030(14) -0.012(13) -0.017(14) 0.018(15)
O51 0.08(2) 0.10(3) 0.038(17) -0.005(17) -0.001(15) -0.01(2)
O52 0.047(18) 0.06(2) 0.09(2) 0.046(17) -0.014(16) -0.026(15)
O53 0.042(16) 0.046(17) 0.035(14) 0.004(13) -0.006(12) -0.009(14)
O54 0.047(16) 0.046(17) 0.023(13) 0.014(12) -0.026(12) -0.001(14)
O55 0.030(15) 0.058(19) 0.039(15) 0.007(13) 0.004(12) 0.001(13)
O56 0.042(16) 0.07(2) 0.045(16) -0.027(15) -0.029(13) 0.031(16)
O57 0.055(12) 0.039(12) 0.037(10) 0.019(9) -0.024(9) 0.012(10)
O58 0.073(19) 0.034(16) 0.015(12) 0.003(11) 0.002(12) -0.011(14)
O59 0.045(17) 0.07(2) 0.051(17) 0.008(16) 0.014(14) 0.005(16)
O60 0.082(14) 0.032(11) 0.032(10) 0.002(9) 0.001(10) 0.014(11)
O61 0.054(16) 0.051(17) 0.008(11) 0.003(11) -0.004(11) -0.033(14)
O62 0.059(17) 0.029(15) 0.021(13) 0.018(11) 0.001(12) 0.004(13)
O63 0.056(17) 0.036(16) 0.021(13) 0.010(12) 0.007(12) -0.007(13)
O64 0.10(2) 0.07(2) 0.050(18) 0.027(16) 0.042(17) 0.007(18)
O65 0.045(15) 0.044(17) 0.021(13) -0.015(12) 0.018(11) -0.004(13)
O66 0.085(15) 0.027(12) 0.067(14) -0.018(10) 0.029(12) 0.005(11)
O67 0.59(12) 0.08(3) 0.21(5) 0.05(4) 0.24(7) 0.07(5)
O68 0.34(8) 0.27(7) 0.12(4) 0.05(4) -0.08(4) -0.15(6)
O69 0.20(5) 0.20(5) 0.07(3) 0.05(3) -0.01(3) -0.02(4)
O70 0.083(17) 0.10(2) 0.104(18) -0.019(16) 0.015(14) -0.050(15)
O71 0.043(16) 0.067(19) 0.013(12) 0.021(12) -0.003(11) 0.016(14)
O72 0.083(17) 0.10(2) 0.104(18) -0.019(16) 0.015(14) -0.050(15)
O73 0.15(4) 0.18(5) 0.29(6) 0.16(5) 0.13(4) 0.10(4)
O1W 0.08(5) 0.06(5) 0.13(6) 0.02(4) 0.01(4) 0.00(4)
O2W 0.073(19) 0.07(2) 0.055(17) -0.013(15) 0.001(14) 0.022(16)
O3W 0.14(3) 0.12(3) 0.07(2) -0.03(2) 0.02(2) -0.01(3)
O4W 0.043(15) 0.08(2) 0.065(17) -0.002(15) -0.009(13) -0.006(14)
O5W 0.06(2) 0.08(3) 0.27(5) 0.06(3) 0.03(3) 0.02(2)
O6W 0.043(15) 0.08(2) 0.065(17) -0.002(15) -0.009(13) -0.006(14)
O7W 0.12(2) 0.08(2) 0.031(14) -0.004(15) 0.003(15) 0.027(19)
O8W 0.21(4) 0.06(2) 0.07(2) 0.012(18) 0.06(3) -0.06(3)
O9W 0.12(2) 0.08(2) 0.031(14) -0.004(15) 0.003(15) 0.027(19)
O10W 0.24(5) 0.14(4) 0.15(4) -0.09(3) 0.07(4) -0.07(4)
O11W 0.24(6) 0.08(4) 0.05(3) -0.02(3) -0.06(4) -0.03(4)
O12W 0.19(9) 0.11(7) 0.15(7) -0.12(6) -0.07(6) 0.08(6)
O13W 0.04(5) 0.15(8) 0.41(16) 0.21(10) 0.00(7) 0.01(5)
O16W 0.24(6) 0.08(4) 0.05(3) -0.02(3) -0.06(4) -0.03(4)
O17W 0.18(8) 0.13(7) 0.05(4) -0.04(4) -0.05(5) 0.13(6)
O19W 0.073(19) 0.07(2) 0.055(17) -0.013(15) 0.001(14) 0.022(16)
O20W 0.24(5) 0.14(4) 0.15(4) -0.09(3) 0.07(4) -0.07(4)
K1 0.057(6) 0.071(8) 0.055(6) 0.006(6) 0.010(5) -0.006(6)
K2 0.088(8) 0.050(6) 0.037(5) 0.003(5) 0.004(5) 0.018(6)
K3 0.077(7) 0.060(7) 0.033(5) 0.010(5) -0.006(5) -0.008(6)
K4 0.058(6) 0.056(7) 0.028(5) -0.005(4) 0.002(4) -0.001(5)
K5 0.098(9) 0.081(9) 0.063(7) 0.000(6) 0.013(6) 0.008(7)
K6 0.137(11) 0.057(8) 0.082(8) 0.005(7) 0.001(8) 0.021(8)
K7 0.079(9) 0.122(11) 0.093(9) 0.015(8) 0.034(7) 0.013(8)
K8 0.064(10) 0.27(2) 0.23(2) 0.091(19) -0.010(11) -0.023(12)
K9 0.093(9) 0.139(12) 0.063(7) -0.024(8) 0.037(7) -0.026(9)
K10 0.131(16) 0.159(19) 0.137(17) -0.119(16) -0.089(13) 0.120(15)
K11 0.120(12) 0.143(14) 0.121(12) -0.010(11) 0.010(9) 0.008(11)
K12 0.190(17) 0.174(17) 0.109(12) 0.043(12) -0.062(12) -0.045(14)
K13 0.19(6) 0.04(3) 0.13(5) -0.06(3) -0.01(4) -0.02(3)
K15 0.09(2) 0.18(4) 0.21(4) -0.02(3) -0.01(2) 0.01(2)
K16 0.22(8) 0.15(7) 0.19(7) 0.00(5) 0.15(6) 0.03(6)

loop_
_atom_type_symbol
_atom_type_description
_atom_type_scat_dispersion_real
_atom_type_scat_dispersion_imag
_atom_type_scat_source
O O 0.0106 0.0060 'International Tables Vol C Tables 4.2.6.8 and 6.1.1.4'
Si Si 0.0817 0.0704 'International Tables Vol C Tables 4.2.6.8 and 6.1.1.4'
K K 0.2009 0.2494 'International Tables Vol C Tables 4.2.6.8 and 6.1.1.4'
Ni Ni 0.3393 1.1124 'International Tables Vol C Tables 4.2.6.8 and 6.1.1.4'
W W -0.8490 6.8722 'International Tables Vol C Tables 4.2.6.8 and 6.1.1.4'

loop_
_geom_angle_atom_site_label_1
_geom_angle_atom_site_label_2
_geom_angle_atom_site_label_3
_geom_angle
_geom_angle_site_symmetry_1
_geom_angle_site_symmetry_3
_geom_angle_publ_flag
O1 W1 O3 98.8(13) . . ?
O1 W1 O4 101.3(11) . . ?
O3 W1 O4 90.9(11) . . ?
O1 W1 O5 101.4(12) . . ?
O3 W1 O5 159.5(9) . . ?
O4 W1 O5 88.2(10) . . ?
O1 W1 O2 98.6(11) . . ?
O3 W1 O2 86.8(9) . . ?
O4 W1 O2 160.0(10) . . ?
O5 W1 O2 87.1(9) . . ?
O1 W1 O6 173.4(10) . . ?
O3 W1 O6 85.6(9) . . ?
O4 W1 O6 73.6(10) . . ?
O5 W1 O6 74.5(8) . . ?
O2 W1 O6 86.5(9) . . ?
O1 W1 K7 85.5(11) . 4_576 ?
O3 W1 K7 49.0(7) . 4_576 ?
O4 W1 K7 47.8(8) . 4_576 ?
O5 W1 K7 135.7(6) . 4_576 ?
O2 W1 K7 135.5(7) . 4_576 ?
O6 W1 K7 93.8(6) . 4_576 ?
O1 W1 K12 81.5(11) . . ?
O3 W1 K12 131.1(8) . . ?
O4 W1 K12 137.4(8) . . ?
O5 W1 K12 50.2(6) . . ?
O2 W1 K12 45.6(6) . . ?
O6 W1 K12 99.3(7) . . ?
K7 W1 K12 166.9(4) 4_576 . ?
O1 W1 K16 50.1(13) . . ?
O3 W1 K16 70.7(15) . . ?
O4 W1 K16 140.0(13) . . ?
O5 W1 K16 121.2(15) . . ?
O2 W1 K16 57.1(11) . . ?
O6 W1 K16 136.4(11) . . ?
K7 W1 K16 96.9(12) 4_576 . ?
K12 W1 K16 73.1(13) . . ?
O7 W2 O8 102.0(11) . . ?
O7 W2 O9 101.4(10) . . ?
O8 W2 O9 94.8(11) . . ?
O7 W2 O5 100.6(10) . . ?
O8 W2 O5 156.4(10) . . ?
O9 W2 O5 87.0(9) . . ?
O7 W2 O10 99.4(10) . . ?
O8 W2 O10 86.3(11) . . ?
O9 W2 O10 158.4(9) . . ?
O5 W2 O10 83.7(10) . . ?
O7 W2 O6 171.3(9) . . ?
O8 W2 O6 85.5(9) . . ?
O9 W2 O6 73.5(9) . . ?
O5 W2 O6 72.4(8) . . ?
O10 W2 O6 85.2(8) . . ?
O7 W2 K11 46.3(8) . 2_556 ?
O8 W2 K11 96.7(8) . 2_556 ?
O9 W2 K11 147.4(7) . 2_556 ?
O5 W2 K11 94.3(7) . 2_556 ?
O10 W2 K11 53.1(7) . 2_556 ?
O6 W2 K11 137.8(6) . 2_556 ?
O7 W2 K2 88.8(9) . . ?
O8 W2 K2 47.3(7) . . ?
O9 W2 K2 53.0(7) . . ?
O5 W2 K2 139.9(6) . . ?
O10 W2 K2 133.5(8) . . ?
O6 W2 K2 93.4(6) . . ?
K11 W2 K2 118.8(3) 2_556 . ?
O7 W2 K12 86.5(9) . . ?
O8 W2 K12 131.8(8) . . ?
O9 W2 K12 130.3(8) . . ?
O5 W2 K12 43.6(6) . . ?
O10 W2 K12 45.5(8) . . ?
O6 W2 K12 91.6(6) . . ?
K11 W2 K12 56.1(3) 2_556 . ?
K2 W2 K12 174.8(3) . . ?
O11 W3 O13 104.5(11) . . ?
O11 W3 O12 103.0(11) . . ?
O13 W3 O12 95.5(10) . . ?
O11 W3 O9 96.4(10) . . ?
O13 W3 O9 88.1(11) . . ?
O12 W3 O9 158.6(10) . . ?
O11 W3 O4 96.6(12) . . ?
O13 W3 O4 158.0(11) . . ?
O12 W3 O4 85.7(10) . . ?
O9 W3 O4 83.3(10) . . ?
O11 W3 O6 166.2(10) . . ?
O13 W3 O6 85.5(9) . . ?
O12 W3 O6 85.2(10) . . ?
O9 W3 O6 74.1(9) . . ?
O4 W3 O6 72.7(9) . . ?
O11 W3 K10 51.5(8) . 4_566 ?
O13 W3 K10 89.1(9) . 4_566 ?
O12 W3 K10 55.7(8) . 4_566 ?
O9 W3 K10 145.6(7) . 4_566 ?
O4 W3 K10 109.3(8) . 4_566 ?
O6 W3 K10 139.8(6) . 4_566 ?
O11 W3 K7 84.9(9) . 4_576 ?
O13 W3 K7 139.5(8) . 4_576 ?
O12 W3 K7 44.3(7) . 4_576 ?
O9 W3 K7 130.6(7) . 4_576 ?
O4 W3 K7 47.8(7) . 4_576 ?
O6 W3 K7 93.7(6) . 4_576 ?
K10 W3 K7 65.9(5) 4_566 4_576 ?
O11 W3 K2 87.5(9) . . ?
O13 W3 K2 41.1(8) . . ?
O12 W3 K2 136.3(7) . . ?
O9 W3 K2 52.5(7) . . ?
O4 W3 K2 135.8(7) . . ?
O6 W3 K2 94.1(6) . . ?
K10 W3 K2 107.4(4) 4_566 . ?
K7 W3 K2 172.1(3) 4_576 . ?
O14 W4 O15 101.3(13) . . ?
O14 W4 O16 101.8(12) . . ?
O15 W4 O16 92.0(12) . . ?
O14 W4 O17 98.4(12) . . ?
O15 W4 O17 96.3(12) . . ?
O16 W4 O17 156.1(10) . . ?
O14 W4 O8 90.0(11) . . ?
O15 W4 O8 167.4(11) . . ?
O16 W4 O8 80.1(9) . . ?
O17 W4 O8 87.4(9) . . ?
O14 W4 O18 168.3(10) . . ?
O15 W4 O18 88.4(11) . . ?
O16 W4 O18 84.1(9) . . ?
O17 W4 O18 73.8(9) . . ?
O8 W4 O18 81.0(8) . . ?
O14 W4 K1 134.4(8) . . ?
O15 W4 K1 47.7(9) . . ?
O16 W4 K1 56.6(7) . . ?
O17 W4 K1 115.2(7) . . ?
O8 W4 K1 119.9(7) . . ?
O18 W4 K1 57.3(5) . . ?
O14 W4 K2 77.4(8) . . ?
O15 W4 K2 137.7(10) . . ?
O16 W4 K2 129.9(7) . . ?
O17 W4 K2 43.7(7) . . ?
O8 W4 K2 50.1(7) . . ?
O18 W4 K2 91.0(5) . . ?
K1 W4 K2 148.1(2) . . ?
O14 W4 K5 37.0(10) . 2_546 ?
O15 W4 K5 69.4(10) . 2_546 ?
O16 W4 K5 120.0(7) . 2_546 ?
O17 W4 K5 83.9(8) . 2_546 ?
O8 W4 K5 123.1(7) . 2_546 ?
O18 W4 K5 146.6(6) . 2_546 ?
K1 W4 K5 114.5(2) . 2_546 ?
K2 W4 K5 89.5(2) . 2_546 ?
O14 W4 K15 66.1(10) . 2_556 ?
O15 W4 K15 69.4(11) . 2_556 ?
O16 W4 K15 48.3(9) . 2_556 ?
O17 W4 K15 155.0(9) . 2_556 ?
O8 W4 K15 111.1(8) . 2_556 ?
O18 W4 K15 124.2(7) . 2_556 ?
K1 W4 K15 71.0(5) . 2_556 ?
K2 W4 K15 139.5(5) . 2_556 ?
K5 W4 K15 72.0(6) 2_546 2_556 ?
O19 W5 O20 102.3(13) . . ?
O19 W5 O21 100.9(13) . . ?
O20 W5 O21 95.6(13) . . ?
O19 W5 O17 96.2(13) . . ?
O20 W5 O17 95.6(13) . . ?
O21 W5 O17 157.0(10) . . ?
O19 W5 O13 88.4(11) . . ?
O20 W5 O13 169.3(12) . . ?
O21 W5 O13 82.4(9) . . ?
O17 W5 O13 82.9(9) . . ?
O19 W5 O18 166.1(11) . . ?
O20 W5 O18 88.5(11) . . ?
O21 W5 O18 86.5(9) . . ?
O17 W5 O18 73.8(10) . . ?
O13 W5 O18 80.9(8) . . ?
O19 W5 K2 74.8(10) . . ?
O20 W5 K2 137.1(11) . . ?
O21 W5 K2 127.2(7) . . ?
O17 W5 K2 44.0(7) . . ?
O13 W5 K2 45.4(7) . . ?
O18 W5 K2 91.3(6) . . ?
O19 W5 K13 115.1(12) . . ?
O20 W5 K13 38.8(14) . . ?
O21 W5 K13 57.8(11) . . ?
O17 W5 K13 127.0(12) . . ?
O13 W5 K13 136.0(10) . . ?
O18 W5 K13 78.8(9) . . ?
K2 W5 K13 168.9(8) . . ?
O19 W5 K6 24.9(9) . 3_566 ?
O20 W5 K6 77.5(10) . 3_566 ?
O21 W5 K6 104.7(7) . 3_566 ?
O17 W5 K6 97.3(8) . 3_566 ?
O13 W5 K6 113.2(7) . 3_566 ?
O18 W5 K6 162.7(5) . 3_566 ?
K2 W5 K6 92.2(2) . 3_566 ?
K13 W5 K6 95.8(6) . 3_566 ?
O23 W6 O22 102.2(12) . . ?
O23 W6 O21 99.7(12) . . ?
O22 W6 O21 96.0(12) . . ?
O23 W6 O24 100.7(12) . . ?
O22 W6 O24 94.2(12) . . ?
O21 W6 O24 154.7(10) . . ?
O23 W6 O12 89.9(11) . . ?
O22 W6 O12 167.8(11) . . ?
O21 W6 O12 82.1(9) . . ?
O24 W6 O12 83.1(10) . . ?
O23 W6 O25 169.4(10) . . ?
O22 W6 O25 87.3(10) . . ?
O21 W6 O25 83.6(9) . . ?
O24 W6 O25 73.8(9) . . ?
O12 W6 O25 80.5(8) . . ?
O23 W6 Ni1A 143.0(8) . . ?
O22 W6 Ni1A 41.3(9) . . ?
O21 W6 Ni1A 92.3(8) . . ?
O24 W6 Ni1A 80.3(8) . . ?
O12 W6 Ni1A 126.6(7) . . ?
O25 W6 Ni1A 46.1(6) . . ?
O23 W6 K7 78.7(9) . 4_576 ?
O22 W6 K7 139.2(10) . 4_576 ?
O21 W6 K7 124.4(7) . 4_576 ?
O24 W6 K7 46.8(7) . 4_576 ?
O12 W6 K7 42.6(7) . 4_576 ?
O25 W6 K7 91.2(5) . 4_576 ?
Ni1A W6 K7 122.2(3) . 4_576 ?
O23 W6 K10 40.6(8) . 4_566 ?
O22 W6 K10 139.5(9) . 4_566 ?
O21 W6 K10 80.1(8) . 4_566 ?
O24 W6 K10 106.5(8) . 4_566 ?
O12 W6 K10 52.2(7) . 4_566 ?
O25 W6 K10 131.4(5) . 4_566 ?
Ni1A W6 K10 172.3(5) . 4_566 ?
K7 W6 K10 62.9(5) 4_576 4_566 ?
O23 W6 K13 112.8(12) . . ?
O22 W6 K13 38.4(13) . . ?
O21 W6 K13 58.2(11) . . ?
O24 W6 K13 125.1(10) . . ?
O12 W6 K13 136.2(11) . . ?
O25 W6 K13 77.5(9) . . ?
Ni1A W6 K13 46.9(7) . . ?
K7 W6 K13 168.2(7) 4_576 . ?
K10 W6 K13 127.5(8) 4_566 . ?
O23 W6 K5 23.7(8) . 2_446 ?
O22 W6 K5 79.0(9) . 2_446 ?
O21 W6 K5 106.6(7) . 2_446 ?
O24 W6 K5 98.1(7) . 2_446 ?
O12 W6 K5 113.1(7) . 2_446 ?
O25 W6 K5 163.6(5) . 2_446 ?
Ni1A W6 K5 119.3(3) . 2_446 ?
K7 W6 K5 93.4(2) 4_576 2_446 ?
K10 W6 K5 64.1(3) 4_566 2_446 ?
K13 W6 K5 96.7(8) . 2_446 ?
O27 W7 O26 104.3(12) . . ?
O27 W7 O24 98.1(13) . . ?
O26 W7 O24 94.0(11) . . ?
O27 W7 O28 100.8(12) . . ?
O26 W7 O28 92.5(10) . . ?
O24 W7 O28 157.8(9) . . ?
O27 W7 O3 91.5(11) . . ?
O26 W7 O3 164.0(11) . . ?
O24 W7 O3 85.8(10) . . ?
O28 W7 O3 82.2(9) . . ?
O27 W7 O25 170.1(11) . . ?
O26 W7 O25 83.6(10) . . ?
O24 W7 O25 75.0(9) . . ?
O28 W7 O25 84.7(8) . . ?
O3 W7 O25 81.0(8) . . ?
O27 W7 Ni1A 140.1(9) . . ?
O26 W7 Ni1A 36.4(9) . . ?
O24 W7 Ni1A 83.0(8) . . ?
O28 W7 Ni1A 89.9(6) . . ?
O3 W7 Ni1A 128.1(7) . . ?
O25 W7 Ni1A 47.2(6) . . ?
O27 W7 K15 64.6(12) . 2_456 ?
O26 W7 K15 64.1(10) . 2_456 ?
O24 W7 K15 54.8(9) . 2_456 ?
O28 W7 K15 145.7(9) . 2_456 ?
O3 W7 K15 126.7(9) . 2_456 ?
O25 W7 K15 115.0(8) . 2_456 ?
Ni1A W7 K15 85.1(7) . 2_456 ?
O27 W7 K7 79.3(10) . 4_576 ?
O26 W7 K7 139.1(9) . 4_576 ?
O24 W7 K7 45.8(8) . 4_576 ?
O28 W7 K7 127.3(6) . 4_576 ?
O3 W7 K7 45.4(7) . 4_576 ?
O25 W7 K7 90.8(5) . 4_576 ?
Ni1A W7 K7 123.5(3) . 4_576 ?
K15 W7 K7 82.3(6) 2_456 4_576 ?
O29 W8 O28 102.5(11) . . ?
O29 W8 O2 95.6(10) . . ?
O28 W8 O2 88.0(9) . . ?
O29 W8 O31 95.2(11) . . ?
O28 W8 O31 162.1(10) . . ?
O2 W8 O31 87.9(9) . . ?
O29 W8 O30 97.2(11) . . ?
O28 W8 O30 89.0(9) . . ?
O2 W8 O30 167.2(10) . . ?
O31 W8 O30 91.1(9) . . ?
O29 W8 O32 169.8(11) . . ?
O28 W8 O32 87.7(9) . . ?
O2 W8 O32 83.5(8) . . ?
O31 W8 O32 74.5(9) . . ?
O30 W8 O32 83.9(9) . . ?
O29 W8 K12 77.2(9) . . ?
O28 W8 K12 131.1(7) . . ?
O2 W8 K12 44.3(7) . . ?
O31 W8 K12 50.9(7) . . ?
O30 W8 K12 139.9(7) . . ?
O32 W8 K12 95.4(6) . . ?
O29 W8 K16 49.1(14) . . ?
O28 W8 K16 71.1(15) . . ?
O2 W8 K16 58.3(13) . . ?
O31 W8 K16 120.7(15) . . ?
O30 W8 K16 131.9(14) . . ?
O32 W8 K16 135.9(12) . . ?
K12 W8 K16 73.3(14) . . ?
O33 W9 O10 95.2(10) . . ?
O33 W9 O35 96.5(10) . . ?
O10 W9 O35 168.2(10) . . ?
O33 W9 O31 100.7(12) . . ?
O10 W9 O31 89.5(11) . . ?
O35 W9 O31 89.4(9) . . ?
O33 W9 O16 101.8(11) . . ?
O10 W9 O16 90.5(11) . . ?
O35 W9 O16 86.1(10) . . ?
O31 W9 O16 157.4(10) . . ?
O33 W9 O32 174.8(11) . . ?
O10 W9 O32 85.0(9) . . ?
O35 W9 O32 83.4(9) . . ?
O31 W9 O32 74.1(9) . . ?
O16 W9 O32 83.4(9) . . ?
O33 W9 K1 128.1(8) . . ?
O10 W9 K1 125.8(7) . . ?
O35 W9 K1 44.1(8) . . ?
O31 W9 K1 109.0(6) . . ?
O16 W9 K1 54.1(7) . . ?
O32 W9 K1 54.9(6) . . ?
O33 W9 K15 59.9(10) . 2_556 ?
O10 W9 K15 121.2(10) . 2_556 ?
O35 W9 K15 64.7(9) . 2_556 ?
O31 W9 K15 143.1(9) . 2_556 ?
O16 W9 K15 51.9(8) . 2_556 ?
O32 W9 K15 124.3(8) . 2_556 ?
K1 W9 K15 71.1(5) . 2_556 ?
O33 W9 K12 84.7(8) . . ?
O10 W9 K12 47.0(9) . . ?
O35 W9 K12 135.4(8) . . ?
O31 W9 K12 47.2(6) . . ?
O16 W9 K12 137.5(7) . . ?
O32 W9 K12 91.7(6) . . ?
K1 W9 K12 145.8(3) . . ?
K15 W9 K12 143.1(6) 2_556 . ?
O33 W9 K11 46.5(7) . 2_556 ?
O10 W9 K11 48.7(7) . 2_556 ?
O35 W9 K11 143.0(8) . 2_556 ?
O31 W9 K11 97.8(7) . 2_556 ?
O16 W9 K11 99.1(7) . 2_556 ?
O32 W9 K11 133.4(6) . 2_556 ?
K1 W9 K11 152.9(3) . 2_556 ?
K15 W9 K11 89.8(6) 2_556 2_556 ?
K12 W9 K11 55.6(3) . 2_556 ?
O36 W10 O37 100.3(11) . . ?
O36 W10 O39 95.5(11) . . ?
O37 W10 O39 89.7(9) . . ?
O36 W10 O30 97.3(11) . . ?
O37 W10 O30 88.1(9) . . ?
O39 W10 O30 167.2(10) . . ?
O36 W10 O38 96.8(11) . . ?
O37 W10 O38 162.8(9) . . ?
O39 W10 O38 88.3(9) . . ?
O30 W10 O38 90.0(9) . . ?
O36 W10 O40 171.7(10) . . ?
O37 W10 O40 88.0(9) . . ?
O39 W10 O40 84.4(9) . . ?
O30 W10 O40 82.9(8) . . ?
O38 W10 O40 74.9(8) . . ?
O36 W10 K10 50.0(9) . 3_566 ?
O37 W10 K10 50.3(7) . 3_566 ?
O39 W10 K10 93.6(8) . 3_566 ?
O30 W10 K10 94.8(8) . 3_566 ?
O38 W10 K10 146.8(7) . 3_566 ?
O40 W10 K10 138.3(6) . 3_566 ?
O36 W10 K2 81.1(9) . 2_556 ?
O37 W10 K2 132.5(7) . 2_556 ?
O39 W10 K2 43.4(7) . 2_556 ?
O30 W10 K2 139.2(6) . 2_556 ?
O38 W10 K2 50.3(6) . 2_556 ?
O40 W10 K2 93.3(6) . 2_556 ?
K10 W10 K2 113.5(4) 3_566 2_556 ?
O34 W11 O42 101.3(12) . . ?
O34 W11 O35 95.4(10) . . ?
O42 W11 O35 87.6(10) . . ?
O34 W11 O38 98.2(11) . . ?
O42 W11 O38 160.5(10) . . ?
O35 W11 O38 90.5(10) . . ?
O34 W11 O62 96.2(10) . . ?
O42 W11 O62 88.2(9) . . ?
O35 W11 O62 168.2(10) . . ?
O38 W11 O62 89.8(9) . . ?
O34 W11 O40 173.8(10) . . ?
O42 W11 O40 84.8(9) . . ?
O35 W11 O40 83.6(9) . . ?
O38 W11 O40 75.7(8) . . ?
O62 W11 O40 85.1(8) . . ?
O34 W11 K1 127.8(8) . . ?
O42 W11 K1 56.5(7) . . ?
O35 W11 K1 43.9(8) . . ?
O38 W11 K1 110.3(6) . . ?
O62 W11 K1 125.6(7) . . ?
O40 W11 K1 54.8(6) . . ?
O34 W11 K2 84.2(8) . 2_556 ?
O42 W11 K2 133.0(7) . 2_556 ?
O35 W11 K2 138.8(7) . 2_556 ?
O38 W11 K2 49.2(6) . 2_556 ?
O62 W11 K2 44.9(7) . 2_556 ?
O40 W11 K2 92.5(6) . 2_556 ?
K1 W11 K2 147.0(2) . 2_556 ?
O34 W11 K8 54.3(9) . 4_676 ?
O42 W11 K8 55.4(8) . 4_676 ?
O35 W11 K8 117.1(8) . 4_676 ?
O38 W11 K8 140.6(7) . 4_676 ?
O62 W11 K8 68.9(8) . 4_676 ?
O40 W11 K8 131.5(6) . 4_676 ?
K1 W11 K8 109.0(3) . 4_676 ?
K2 W11 K8 96.1(4) 2_556 4_676 ?
O34 W11 K15 60.6(10) . 2_556 ?
O42 W11 K15 51.8(9) . 2_556 ?
O35 W11 K15 63.6(9) . 2_556 ?
O38 W11 K15 142.3(8) . 2_556 ?
O62 W11 K15 121.3(9) . 2_556 ?
O40 W11 K15 123.8(7) . 2_556 ?
K1 W11 K15 70.6(5) . 2_556 ?
K2 W11 K15 142.3(5) 2_556 2_556 ?
K8 W11 K15 53.5(6) 4_676 2_556 ?
O41 W12 O43 102.6(13) . . ?
O41 W12 O44 96.6(12) . . ?
O43 W12 O44 98.3(11) . . ?
O41 W12 O42 100.2(12) . . ?
O43 W12 O42 93.4(10) . . ?
O44 W12 O42 156.9(10) . . ?
O41 W12 O45 89.5(11) . . ?
O43 W12 O45 167.1(10) . . ?
O44 W12 O45 84.5(9) . . ?
O42 W12 O45 79.9(9) . . ?
O41 W12 O46 167.3(10) . . ?
O43 W12 O46 87.4(11) . . ?
O44 W12 O46 73.9(9) . . ?
O42 W12 O46 86.9(9) . . ?
O45 W12 O46 81.3(9) . . ?
O41 W12 K1 134.7(9) . . ?
O43 W12 K1 46.2(8) . . ?
O44 W12 K1 116.9(8) . . ?
O42 W12 K1 59.5(7) . . ?
O45 W12 K1 121.4(6) . . ?
O46 W12 K1 58.0(6) . . ?
O41 W12 K8 45.8(10) . 4_676 ?
O43 W12 K8 120.1(10) . 4_676 ?
O44 W12 K8 128.7(9) . 4_676 ?
O42 W12 K8 58.7(8) . 4_676 ?
O45 W12 K8 65.7(7) . 4_676 ?
O46 W12 K8 134.9(7) . 4_676 ?
K1 W12 K8 114.2(3) . 4_676 ?
O41 W12 K9 72.7(9) . 4_675 ?
O43 W12 K9 143.7(8) . 4_675 ?
O44 W12 K9 48.4(8) . 4_675 ?
O42 W12 K9 122.9(7) . 4_675 ?
O45 W12 K9 44.4(6) . 4_675 ?
O46 W12 K9 94.5(6) . 4_675 ?
K1 W12 K9 152.5(2) . 4_675 ?
K8 W12 K9 83.1(4) 4_676 4_675 ?
O41 W12 K15 67.6(10) . 2_556 ?
O43 W12 K15 68.7(10) . 2_556 ?
O44 W12 K15 155.4(9) . 2_556 ?
O42 W12 K15 47.6(9) . 2_556 ?
O45 W12 K15 112.9(8) . 2_556 ?
O46 W12 K15 124.1(7) . 2_556 ?
K1 W12 K15 69.9(5) . 2_556 ?
K8 W12 K15 53.0(6) 4_676 2_556 ?
K9 W12 K15 134.3(5) 4_675 2_556 ?
O48 W13 O47 101.9(12) . . ?
O48 W13 O49 100.4(11) . . ?
O47 W13 O49 95.1(10) . . ?
O48 W13 O44 98.6(12) . . ?
O47 W13 O44 96.5(10) . . ?
O49 W13 O44 155.2(10) . . ?
O48 W13 O50 90.3(10) . . ?
O47 W13 O50 167.6(10) . . ?
O49 W13 O50 80.1(10) . . ?
O44 W13 O50 84.0(9) . . ?
O48 W13 O46 169.2(11) . . ?
O47 W13 O46 86.2(10) . . ?
O49 W13 O46 85.8(9) . . ?
O44 W13 O46 73.1(9) . . ?
O50 W13 O46 82.1(8) . . ?
O48 W13 K9 81.2(9) . 4_675 ?
O47 W13 K9 137.3(8) . 4_675 ?
O49 W13 K9 126.6(7) . 4_675 ?
O44 W13 K9 41.8(7) . 4_675 ?
O50 W13 K9 46.5(7) . 4_675 ?
O46 W13 K9 88.0(6) . 4_675 ?
O51 W14 O52 101.7(13) . . ?
O51 W14 O49 101.9(12) . . ?
O52 W14 O49 93.6(12) . . ?
O51 W14 O53 96.4(12) . . ?
O52 W14 O53 95.1(12) . . ?
O49 W14 O53 157.7(10) . . ?
O51 W14 O54 93.9(11) . . ?
O52 W14 O54 164.3(10) . . ?
O49 W14 O54 82.0(10) . . ?
O53 W14 O54 84.1(10) . . ?
O51 W14 O55 173.1(12) . . ?
O52 W14 O55 80.9(10) . . ?
O49 W14 O55 84.2(9) . . ?
O53 W14 O55 77.0(9) . . ?
O54 W14 O55 83.7(8) . . ?
O51 W14 K11 43.9(9) . 3_566 ?
O52 W14 K11 142.1(10) . 3_566 ?
O49 W14 K11 82.1(7) . 3_566 ?
O53 W14 K11 103.0(7) . 3_566 ?
O54 W14 K11 52.4(6) . 3_566 ?
O55 W14 K11 135.4(6) . 3_566 ?
O51 W14 K14 75.4(17) . . ?
O52 W14 K14 40.5(17) . . ?
O49 W14 K14 69.7(15) . . ?
O53 W14 K14 128.1(16) . . ?
O54 W14 K14 146.5(15) . . ?
O55 W14 K14 110.0(15) . . ?
K11 W14 K14 104.5(14) 3_566 . ?
O51 W14 K3 82.2(10) . 3_566 ?
O52 W14 K3 137.0(10) . 3_566 ?
O49 W14 K3 128.0(8) . 3_566 ?
O53 W14 K3 42.2(7) . 3_566 ?
O54 W14 K3 46.0(7) . 3_566 ?
O55 W14 K3 91.5(6) . 3_566 ?
K11 W14 K3 65.3(3) 3_566 3_566 ?
K14 W14 K3 154.5(13) . 3_566 ?
O57 W15 O56 100.6(11) . . ?
O57 W15 O37 99.8(10) . . ?
O56 W15 O37 93.7(10) . . ?
O57 W15 O53 97.8(10) . . ?
O56 W15 O53 94.5(10) . . ?
O37 W15 O53 158.8(10) . . ?
O57 W15 O58 96.8(11) . . ?
O56 W15 O58 162.5(10) . . ?
O37 W15 O58 81.3(9) . . ?
O53 W15 O58 85.0(9) . . ?
O57 W15 O55 174.4(9) . . ?
O56 W15 O55 82.1(10) . . ?
O37 W15 O55 84.9(9) . . ?
O53 W15 O55 77.0(9) . . ?
O58 W15 O55 80.7(9) . . ?
O57 W15 Ni1B 137.7(9) . . ?
O56 W15 Ni1B 37.3(8) . . ?
O37 W15 Ni1B 89.4(7) . . ?
O53 W15 Ni1B 85.4(7) . . ?
O58 W15 Ni1B 125.4(7) . . ?
O55 W15 Ni1B 44.8(6) . . ?
O57 W15 K10 48.7(8) . 3_566 ?
O56 W15 K10 99.7(9) . 3_566 ?
O37 W15 K10 51.2(7) . 3_566 ?
O53 W15 K10 145.3(8) . 3_566 ?
O58 W15 K10 90.3(7) . 3_566 ?
O55 W15 K10 136.0(6) . 3_566 ?
Ni1B W15 K10 124.0(4) . 3_566 ?
O57 W15 K3 79.5(8) . 3_566 ?
O56 W15 K3 139.3(7) . 3_566 ?
O37 W15 K3 126.6(7) . 3_566 ?
O53 W15 K3 46.1(7) . 3_566 ?
O58 W15 K3 46.6(6) . 3_566 ?
O55 W15 K3 95.2(6) . 3_566 ?
Ni1B W15 K3 126.6(2) . 3_566 ?
K10 W15 K3 109.4(4) 3_566 3_566 ?
O59 W16 O45 104.5(11) . . ?
O59 W16 O62 98.9(11) . . ?
O45 W16 O62 88.7(9) . . ?
O59 W16 O61 98.8(11) . . ?
O45 W16 O61 91.0(10) . . ?
O62 W16 O61 161.8(10) . . ?
O59 W16 O60 97.8(12) . . ?
O45 W16 O60 157.5(10) . . ?
O62 W16 O60 84.3(9) . . ?
O61 W16 O60 89.0(10) . . ?
O59 W16 O63 167.9(10) . . ?
O45 W16 O63 86.0(9) . . ?
O62 W16 O63 87.2(9) . . ?
O61 W16 O63 74.6(8) . . ?
O60 W16 O63 72.3(9) . . ?
O59 W16 K9 84.1(9) . 4_675 ?
O45 W16 K9 47.1(6) . 4_675 ?
O62 W16 K9 134.1(7) . 4_675 ?
O61 W16 K9 52.5(8) . 4_675 ?
O60 W16 K9 141.0(7) . 4_675 ?
O63 W16 K9 99.2(6) . 4_675 ?
O59 W16 K2 83.7(9) . 2_556 ?
O45 W16 K2 134.5(6) . 2_556 ?
O62 W16 K2 45.8(7) . 2_556 ?
O61 W16 K2 132.6(8) . 2_556 ?
O60 W16 K2 44.3(7) . 2_556 ?
O63 W16 K2 93.3(6) . 2_556 ?
K9 W16 K2 167.4(3) 4_675 2_556 ?
O64 W17 O50 101.7(12) . . ?
O64 W17 O54 101.2(12) . . ?
O50 W17 O54 92.9(11) . . ?
O64 W17 O61 98.1(12) . . ?
O50 W17 O61 88.7(11) . . ?
O54 W17 O61 159.9(9) . . ?
O64 W17 O65 97.9(11) . . ?
O50 W17 O65 160.1(9) . . ?
O54 W17 O65 86.4(10) . . ?
O61 W17 O65 85.4(9) . . ?
O64 W17 O63 167.7(12) . . ?
O50 W17 O63 87.7(9) . . ?
O54 W17 O63 86.1(8) . . ?
O61 W17 O63 73.9(8) . . ?
O65 W17 O63 72.4(8) . . ?
O64 W17 K11 49.6(11) . 3_566 ?
O50 W17 K11 88.5(7) . 3_566 ?
O54 W17 K11 54.1(7) . 3_566 ?
O61 W17 K11 146.0(6) . 3_566 ?
O65 W17 K11 106.9(7) . 3_566 ?
O63 W17 K11 139.7(6) . 3_566 ?
O64 W17 K9 88.6(10) . 4_675 ?
O50 W17 K9 47.3(9) . 4_675 ?
O54 W17 K9 140.2(8) . 4_675 ?
O61 W17 K9 45.4(7) . 4_675 ?
O65 W17 K9 130.8(7) . 4_675 ?
O63 W17 K9 92.1(6) . 4_675 ?
K11 W17 K9 113.9(3) 3_566 4_675 ?
O64 W17 K3 87.3(10) . 3_566 ?
O50 W17 K3 138.4(8) . 3_566 ?
O54 W17 K3 45.6(7) . 3_566 ?
O61 W17 K3 130.7(7) . 3_566 ?
O65 W17 K3 45.4(7) . 3_566 ?
O63 W17 K3 90.9(6) . 3_566 ?
K11 W17 K3 66.6(3) 3_566 3_566 ?
K9 W17 K3 173.7(2) 4_675 3_566 ?
O66 W18 O58 101.9(12) . . ?
O66 W18 O65 101.4(11) . . ?
O58 W18 O65 91.9(9) . . ?
O66 W18 O60 99.2(11) . . ?
O58 W18 O60 157.9(10) . . ?
O65 W18 O60 90.4(10) . . ?
O66 W18 O39 98.0(11) . . ?
O58 W18 O39 86.2(9) . . ?
O65 W18 O39 160.4(10) . . ?
O60 W18 O39 84.4(9) . . ?
O66 W18 O63 172.8(10) . . ?
O58 W18 O63 84.6(9) . . ?
O65 W18 O63 75.1(9) . . ?
O60 W18 O63 74.7(9) . . ?
O39 W18 O63 85.3(9) . . ?
O66 W18 K3 84.4(9) . 3_566 ?
O58 W18 K3 48.8(7) . 3_566 ?
O65 W18 K3 51.2(7) . 3_566 ?
O60 W18 K3 141.0(7) . 3_566 ?
O39 W18 K3 133.9(7) . 3_566 ?
O63 W18 K3 97.9(6) . 3_566 ?
O66 W18 K2 82.2(9) . 2_556 ?
O58 W18 K2 131.9(7) . 2_556 ?
O65 W18 K2 134.9(7) . 2_556 ?
O60 W18 K2 45.2(7) . 2_556 ?
O39 W18 K2 46.2(7) . 2_556 ?
O63 W18 K2 95.8(6) . 2_556 ?
K3 W18 K2 166.3(2) 3_566 2_556 ?
O66 W18 K3 32.1(8) . 1_565 ?
O58 W18 K3 121.8(7) . 1_565 ?
O65 W18 K3 76.0(7) . 1_565 ?
O60 W18 K3 80.0(7) . 1_565 ?
O39 W18 K3 121.3(7) . 1_565 ?
O63 W18 K3 141.1(5) . 1_565 ?
K3 W18 K3 83.6(2) 3_566 1_565 ?
K2 W18 K3 86.61(19) 2_556 1_565 ?
O26 Ni1A O72 93.7(14) . . ?
O26 Ni1A O71 90.9(12) . . ?
O72 Ni1A O71 92.7(11) . . ?
O26 Ni1A O22 93.3(13) . . ?
O72 Ni1A O22 89.6(12) . . ?
O71 Ni1A O22 175.1(13) . . ?
O26 Ni1A O1W 176(2) . 2_456 ?
O72 Ni1A O1W 90(2) . 2_456 ?
O71 Ni1A O1W 91.5(19) . 2_456 ?
O22 Ni1A O1W 84(2) . 2_456 ?
O26 Ni1A O25 81.5(10) . . ?
O72 Ni1A O25 170.8(12) . . ?
O71 Ni1A O25 95.1(9) . . ?
O22 Ni1A O25 82.9(10) . . ?
O1W Ni1A O25 95(2) 2_456 . ?
O26 Ni1A Ni1B 103.0(9) . . ?
O72 Ni1A Ni1B 47.2(9) . . ?
O71 Ni1A Ni1B 47.1(6) . . ?
O22 Ni1A Ni1B 134.0(9) . . ?
O1W Ni1A Ni1B 81.2(19) 2_456 . ?
O25 Ni1A Ni1B 141.5(8) . . ?
O26 Ni1A K13 154.8(16) . . ?
O72 Ni1A K13 75.7(15) . . ?
O71 Ni1A K13 112.1(15) . . ?
O22 Ni1A K13 64.3(15) . . ?
O1W Ni1A K13 25(2) 2_456 . ?
O25 Ni1A K13 105.6(14) . . ?
Ni1B Ni1A K13 86.7(12) . . ?
O26 Ni1A W7 32.0(8) . . ?
O72 Ni1A W7 125.2(11) . . ?
O71 Ni1A W7 94.6(8) . . ?
O22 Ni1A W7 87.6(9) . . ?
O1W Ni1A W7 144.1(19) 2_456 . ?
O25 Ni1A W7 49.5(6) . . ?
Ni1B Ni1A W7 127.1(6) . . ?
K13 Ni1A W7 146.2(13) . . ?
O26 Ni1A W6 85.6(8) . . ?
O72 Ni1A W6 123.6(10) . . ?
O71 Ni1A W6 143.6(8) . . ?
O22 Ni1A W6 34.5(7) . . ?
O1W Ni1A W6 90.3(19) 2_456 . ?
O25 Ni1A W6 48.5(6) . . ?
Ni1B Ni1A W6 167.1(6) . . ?
K13 Ni1A W6 81.7(12) . . ?
W7 Ni1A W6 64.7(3) . . ?
O26 Ni1A K1 129.9(10) . . ?
O72 Ni1A K1 108.4(10) . . ?
O71 Ni1A K1 45.1(7) . . ?
O22 Ni1A K1 130.0(10) . . ?
O1W Ni1A K1 50.9(17) 2_456 . ?
O25 Ni1A K1 80.6(7) . . ?
Ni1B Ni1A K1 67.2(4) . . ?
K13 Ni1A K1 75.3(13) . . ?
W7 Ni1A K1 114.8(4) . . ?
W6 Ni1A K1 114.6(4) . . ?
O56 Ni1B O52 90.2(11) . . ?
O56 Ni1B O71 91.0(10) . . ?
O52 Ni1B O71 175.3(11) . . ?
O56 Ni1B O72 91.0(13) . . ?
O52 Ni1B O72 93.2(12) . . ?
O71 Ni1B O72 91.3(11) . . ?
O56 Ni1B O73 173.0(16) . 3_566 ?
O52 Ni1B O73 82.9(16) . 3_566 ?
O71 Ni1B O73 96.0(16) . 3_566 ?
O72 Ni1B O73 88.4(15) . 3_566 ?
O56 Ni1B O55 80.0(11) . . ?
O52 Ni1B O55 78.9(9) . . ?
O71 Ni1B O55 96.8(10) . . ?
O72 Ni1B O55 168.0(12) . . ?
O73 Ni1B O55 99.5(13) 3_566 . ?
O56 Ni1B Ni1A 100.9(9) . . ?
O52 Ni1B Ni1A 137.6(8) . . ?
O71 Ni1B Ni1A 46.5(7) . . ?
O72 Ni1B Ni1A 46.4(10) . . ?
O73 Ni1B Ni1A 83.7(11) 3_566 . ?
O55 Ni1B Ni1A 143.1(7) . . ?
O56 Ni1B W15 31.2(8) . . ?
O52 Ni1B W15 84.4(8) . . ?
O71 Ni1B W15 94.3(7) . . ?
O72 Ni1B W15 121.9(10) . . ?
O73 Ni1B W15 147.7(11) 3_566 . ?
O55 Ni1B W15 48.8(6) . . ?
Ni1A Ni1B W15 124.4(4) . . ?
O56 Ni1B K1 131.2(7) . . ?
O52 Ni1B K1 130.2(9) . . ?
O71 Ni1B K1 46.6(7) . . ?
O72 Ni1B K1 109.6(10) . . ?
O73 Ni1B K1 55.3(16) 3_566 . ?
O55 Ni1B K1 82.4(7) . . ?
Ni1A Ni1B K1 69.3(4) . . ?
W15 Ni1B K1 115.6(3) . . ?
O56 Ni1B K13 141.1(13) . . ?
O52 Ni1B K13 101.4(11) . . ?
O71 Ni1B K13 80.4(10) . . ?
O72 Ni1B K13 51.7(14) . . ?
O73 Ni1B K13 40.7(13) 3_566 . ?
O55 Ni1B K13 138.5(12) . . ?
Ni1A Ni1B K13 47.2(9) . . ?
W15 Ni1B K13 171.2(9) . . ?
K1 Ni1B K13 65.6(9) . . ?
O69 Ni2 O43 92.9(16) . . ?
O69 Ni2 O68 87(2) . 2_546 ?
O43 Ni2 O68 174.8(16) . 2_546 ?
O69 Ni2 O15 85.6(14) . . ?
O43 Ni2 O15 94.7(11) . . ?
O68 Ni2 O15 90.4(16) 2_546 . ?
O69 Ni2 O70 173.9(15) . 2_556 ?
O43 Ni2 O70 87.9(12) . 2_556 ?
O68 Ni2 O70 92.9(19) 2_546 2_556 ?
O15 Ni2 O70 88.3(13) . 2_556 ?
O69 Ni2 O67 89(2) . 2_556 ?
O43 Ni2 O67 89.8(15) . 2_556 ?
O68 Ni2 O67 85.0(19) 2_546 2_556 ?
O15 Ni2 O67 173.1(18) . 2_556 ?
O70 Ni2 O67 97(2) 2_556 2_556 ?
O69 Ni2 K1 68.8(14) . . ?
O43 Ni2 K1 49.8(8) . . ?
O68 Ni2 K1 134.4(18) 2_546 . ?
O15 Ni2 K1 51.3(8) . . ?
O70 Ni2 K1 107.5(10) 2_556 . ?
O67 Ni2 K1 130.1(18) 2_556 . ?
O69 Ni2 K5 127.8(12) . 2_546 ?
O43 Ni2 K5 134.5(9) . 2_546 ?
O68 Ni2 K5 48.0(14) 2_546 2_546 ?
O15 Ni2 K5 72.4(9) . 2_546 ?
O70 Ni2 K5 49.4(9) 2_556 2_546 ?
O67 Ni2 K5 108(2) 2_556 2_546 ?
K1 Ni2 K5 121.2(3) . 2_546 ?
O25 Si1 O18 110.9(13) . . ?
O25 Si1 O32 111.2(13) . . ?
O18 Si1 O32 112.0(13) . . ?
O25 Si1 O6 105.9(12) . . ?
O18 Si1 O6 108.5(12) . . ?
O32 Si1 O6 108.1(13) . . ?
O25 Si1 K1 99.6(9) . . ?
O18 Si1 K1 61.3(8) . . ?
O32 Si1 K1 60.9(9) . . ?
O6 Si1 K1 154.5(10) . . ?
O55 Si2 O46 109.4(14) . . ?
O55 Si2 O40 109.8(13) . . ?
O46 Si2 O40 112.1(13) . . ?
O55 Si2 O63 107.9(13) . . ?
O46 Si2 O63 110.1(13) . . ?
O40 Si2 O63 107.4(12) . . ?
O55 Si2 K1 97.4(10) . . ?
O46 Si2 K1 61.5(8) . . ?
O40 Si2 K1 60.4(8) . . ?
O63 Si2 K1 154.6(10) . . ?
W1 O1 K9 143.9(15) . . ?
W1 O1 K16 104.6(15) . . ?
K9 O1 K16 106.4(16) . . ?
W8 O2 W1 147.8(12) . . ?
W8 O2 K12 107.0(9) . . ?
W1 O2 K12 103.9(9) . . ?
W8 O2 K16 92.0(14) . . ?
W1 O2 K16 92.6(14) . . ?
K12 O2 K16 97.6(17) . . ?
W1 O3 W7 151.0(12) . . ?
W1 O3 K7 102.4(9) . 4_576 ?
W7 O3 K7 103.5(10) . 4_576 ?
W1 O4 W3 119.2(13) . . ?
W1 O4 K7 102.2(11) . 4_576 ?
W3 O4 K7 100.6(10) . 4_576 ?
W1 O5 W2 120.7(10) . . ?
W1 O5 K12 99.5(8) . . ?
W2 O5 K12 108.8(9) . . ?
Si1 O6 W3 124.4(14) . . ?
Si1 O6 W1 123.5(13) . . ?
W3 O6 W1 94.6(8) . . ?
Si1 O6 W2 121.2(12) . . ?
W3 O6 W2 92.4(8) . . ?
W1 O6 W2 92.4(8) . . ?
W2 O7 K3 146.4(13) . 2_556 ?
W2 O7 K11 108.1(10) . 2_556 ?
K3 O7 K11 101.0(8) 2_556 2_556 ?
W2 O8 W4 154.6(13) . . ?
W2 O8 K2 105.9(9) . . ?
W4 O8 K2 96.0(9) . . ?
W2 O9 W3 119.8(11) . . ?
W2 O9 K2 97.7(9) . . ?
W3 O9 K2 96.8(9) . . ?
W9 O10 W2 145.8(15) . . ?
W9 O10 K12 105.6(11) . . ?
W2 O10 K12 106.4(10) . . ?
W9 O10 K11 103.9(9) . 2_556 ?
W2 O10 K11 95.8(8) . 2_556 ?
K12 O10 K11 75.0(7) . 2_556 ?
W3 O11 K4 146.2(12) . 3_566 ?
W3 O11 K10 101.8(10) . 4_566 ?
K4 O11 K10 110.2(8) 3_566 4_566 ?
W3 O12 W6 144.6(13) . . ?
W3 O12 K7 107.9(9) . 4_576 ?
W6 O12 K7 106.2(10) . 4_576 ?
W3 O12 K10 95.1(10) . 4_566 ?
W6 O12 K10 95.3(9) . 4_566 ?
K7 O12 K10 88.0(9) 4_576 4_566 ?
W3 O13 W5 144.6(14) . . ?
W3 O13 K2 112.9(10) . . ?
W5 O13 K2 101.5(9) . . ?
W4 O14 K5 122.2(14) . 2_546 ?
W4 O15 Ni2 159.1(18) . . ?
W4 O15 K1 105.1(11) . . ?
Ni2 O15 K1 93.2(10) . . ?
W4 O16 W9 154.6(13) . . ?
W4 O16 K15 104.9(12) . 2_556 ?
W9 O16 K15 98.4(11) . 2_556 ?
W4 O16 K1 93.5(9) . . ?
W9 O16 K1 95.5(9) . . ?
K15 O16 K1 92.7(9) 2_556 . ?
W4 O17 W5 117.4(12) . . ?
W4 O17 K2 107.5(10) . . ?
W5 O17 K2 106.8(10) . . ?
Si1 O18 W5 127.5(12) . . ?
Si1 O18 W4 127.4(12) . . ?
W5 O18 W4 93.4(8) . . ?
Si1 O18 K1 91.6(9) . . ?
W5 O18 K1 127.3(8) . . ?
W4 O18 K1 85.3(6) . . ?
W5 O19 K6 139.4(14) . 3_566 ?
W5 O20 K13 117.2(19) . . ?
W5 O21 W6 159.8(14) . . ?
W5 O21 K13 93.6(13) . . ?
W6 O21 K13 92.8(13) . . ?
W6 O22 Ni1A 104.2(12) . . ?
W6 O22 K13 117.4(18) . . ?
Ni1A O22 K13 71.8(13) . . ?
W6 O23 K5 141.0(13) . 2_446 ?
W6 O23 K10 115.9(11) . 4_566 ?
K5 O23 K10 102.7(9) 2_446 4_566 ?
W7 O24 W6 119.6(12) . . ?
W7 O24 K7 107.2(11) . 4_576 ?
W6 O24 K7 104.7(10) . 4_576 ?
W7 O24 K15 94.9(11) . 2_456 ?
W6 O24 K15 116.2(13) . 2_456 ?
K7 O24 K15 114.3(11) 4_576 2_456 ?
Si1 O25 Ni1A 125.4(13) . . ?
Si1 O25 W7 129.1(13) . . ?
Ni1A O25 W7 83.3(8) . . ?
Si1 O25 W6 128.8(12) . . ?
Ni1A O25 W6 85.4(8) . . ?
W7 O25 W6 89.7(8) . . ?
W7 O26 Ni1A 111.6(13) . . ?
W7 O26 K8 132.4(13) . 4_576 ?
Ni1A O26 K8 116.0(12) . 4_576 ?
W7 O26 K15 88.0(11) . 2_456 ?
Ni1A O26 K15 118.3(13) . 2_456 ?
K8 O26 K15 69.4(9) 4_576 2_456 ?
W7 O27 K6 169.6(17) . 4_576 ?
W7 O27 K15 87.9(13) . 2_456 ?
K6 O27 K15 98.1(9) 4_576 2_456 ?
W8 O28 W7 152.5(13) . . ?
W8 O29 K5 150.0(13) . . ?
W8 O29 K16 104.5(17) . . ?
K5 O29 K16 105.5(16) . . ?
W8 O30 W10 143.2(13) . . ?
W8 O31 W9 117.8(12) . . ?
W8 O31 K12 99.4(10) . . ?
W9 O31 K12 104.3(9) . . ?
Si1 O32 W9 125.7(12) . . ?
Si1 O32 W8 126.7(13) . . ?
W9 O32 W8 93.6(8) . . ?
Si1 O32 K1 91.8(10) . . ?
W9 O32 K1 89.0(8) . . ?
W8 O32 K1 127.0(8) . . ?
W9 O33 K6 148.6(14) . 4_676 ?
W9 O33 K11 109.7(9) . 2_556 ?
K6 O33 K11 89.6(7) 4_676 2_556 ?
W9 O33 K15 94.3(11) . 2_556 ?
K6 O33 K15 97.6(9) 4_676 2_556 ?
K11 O33 K15 119.1(10) 2_556 2_556 ?
W11 O34 K6 146.5(12) . 4_676 ?
W11 O34 K8 100.4(11) . 4_676 ?
K6 O34 K8 111.9(9) 4_676 4_676 ?
W11 O34 K15 93.7(12) . 2_556 ?
K6 O34 K15 92.7(9) 4_676 2_556 ?
K8 O34 K15 63.9(9) 4_676 2_556 ?
W9 O35 W11 143.8(14) . . ?
W9 O35 K1 107.7(11) . . ?
W11 O35 K1 107.8(10) . . ?
W10 O36 K5 148.9(14) . . ?
W10 O36 K10 103.6(11) . 3_566 ?
K5 O36 K10 96.8(8) . 3_566 ?
W10 O37 W15 151.2(13) . . ?
W10 O37 K10 100.9(9) . 3_566 ?
W15 O37 K10 98.1(10) . 3_566 ?
W11 O38 W10 116.3(10) . . ?
W11 O38 K2 101.8(8) . 2_556 ?
W10 O38 K2 99.4(8) . 2_556 ?
W10 O39 W18 146.7(13) . . ?
W10 O39 K2 108.8(9) . 2_556 ?
W18 O39 K2 102.9(9) . 2_556 ?
Si2 O40 W10 125.9(12) . . ?
Si2 O40 W11 126.0(12) . . ?
W10 O40 W11 93.1(8) . . ?
Si2 O40 K1 92.5(10) . . ?
W10 O40 K1 127.7(8) . . ?
W11 O40 K1 88.9(7) . . ?
W12 O41 K8 108.9(13) . 4_676 ?
W11 O42 W12 154.7(14) . . ?
W11 O42 K15 99.8(12) . 2_556 ?
W12 O42 K15 105.2(11) . 2_556 ?
W11 O42 K1 94.1(9) . . ?
W12 O42 K1 89.3(9) . . ?
K15 O42 K1 90.1(9) 2_556 . ?
W11 O42 K8 95.8(10) . 4_676 ?
W12 O42 K8 90.7(9) . 4_676 ?
K15 O42 K8 67.2(9) 2_556 4_676 ?
K1 O42 K8 156.4(9) . 4_676 ?
W12 O43 Ni2 155.1(16) . . ?
W12 O43 K1 106.1(11) . . ?
Ni2 O43 K1 96.5(10) . . ?
W12 O44 W13 117.8(13) . . ?
W12 O44 K9 102.5(10) . 4_675 ?
W13 O44 K9 112.3(10) . 4_675 ?
W16 O45 W12 151.5(11) . . ?
W16 O45 K9 104.0(9) . 4_675 ?
W12 O45 K9 103.1(9) . 4_675 ?
Si2 O46 W12 126.6(14) . . ?
Si2 O46 W13 127.5(13) . . ?
W12 O46 W13 93.3(8) . . ?
Si2 O46 K1 91.8(9) . . ?
W12 O46 K1 85.0(7) . . ?
W13 O46 K1 128.3(10) . . ?
W14 O49 W13 159.7(14) . . ?
W17 O50 W13 146.9(14) . . ?
W17 O50 K9 107.1(11) . 4_675 ?
W13 O50 K9 102.9(9) . 4_675 ?
W14 O51 K12 163.0(17) . 4_575 ?
W14 O51 K11 111.9(13) . 3_566 ?
K12 O51 K11 82.9(9) 4_575 3_566 ?
W14 O52 Ni1B 111.5(13) . . ?
W14 O52 K14 116(2) . . ?
Ni1B O52 K14 118(2) . . ?
W14 O53 W15 114.9(11) . . ?
W14 O53 K3 110.6(10) . 3_566 ?
W15 O53 K3 104.4(9) . 3_566 ?
W17 O54 W14 145.5(12) . . ?
W17 O54 K3 107.8(10) . 3_566 ?
W14 O54 K3 103.9(9) . 3_566 ?
W17 O54 K11 97.3(9) . 3_566 ?
W14 O54 K11 96.3(8) . 3_566 ?
K3 O54 K11 89.1(6) 3_566 3_566 ?
Si2 O55 Ni1B 125.8(14) . . ?
Si2 O55 W15 127.8(14) . . ?
Ni1B O55 W15 86.4(8) . . ?
Si2 O55 W14 126.0(12) . . ?
Ni1B O55 W14 88.5(8) . . ?
W15 O55 W14 89.6(8) . . ?
W15 O56 Ni1B 111.5(13) . . ?
W15 O56 K8 134.0(12) . 4_576 ?
Ni1B O56 K8 114.1(13) . 4_576 ?
W15 O57 K4 141.8(12) . 4_576 ?
W15 O57 K10 106.3(9) . 3_566 ?
K4 O57 K10 110.5(9) 4_576 3_566 ?
W18 O58 W15 154.7(13) . . ?
W18 O58 K3 103.1(9) . 3_566 ?
W15 O58 K3 100.9(9) . 3_566 ?
W16 O59 K4 149.2(13) . 4_676 ?
W18 O60 W16 119.0(12) . . ?
W18 O60 K2 105.2(10) . 2_556 ?
W16 O60 K2 105.5(9) . 2_556 ?
W16 O61 W17 118.3(10) . . ?
W16 O61 K9 96.2(9) . 4_675 ?
W17 O61 K9 105.3(9) . 4_675 ?
W16 O62 W11 145.6(13) . . ?
W16 O62 K2 105.4(9) . 2_556 ?
W11 O62 K2 106.3(9) . 2_556 ?
Si2 O63 W18 124.9(12) . . ?
Si2 O63 W17 122.5(12) . . ?
W18 O63 W17 94.3(8) . . ?
Si2 O63 W16 120.2(12) . . ?
W18 O63 W16 93.9(8) . . ?
W17 O63 W16 92.9(8) . . ?
W17 O64 K7 166.3(17) . . ?
W17 O64 K11 105.2(12) . 3_566 ?
K7 O64 K11 87.8(9) . 3_566 ?
W18 O65 W17 118.2(12) . . ?
W18 O65 K3 98.3(8) . 3_566 ?
W17 O65 K3 104.9(9) . 3_566 ?
W18 O66 K3 128.1(12) . 1_565 ?
Ni2 O67 K14 126(3) 2_546 4_666 ?
Ni2 O68 K5 99(2) 2_556 . ?
Ni2 O70 K15 113.9(13) 2_546 . ?
Ni2 O70 K5 96.6(13) 2_546 1_545 ?
K15 O70 K5 108.2(13) . 1_545 ?
Ni1A O71 Ni1B 86.5(10) . . ?
Ni1A O71 K1 103.5(10) . . ?
Ni1B O71 K1 100.8(9) . . ?
Ni1A O72 Ni1B 86.5(12) . . ?
Ni1A O72 K13 64.3(14) . . ?
Ni1B O72 K13 96.5(16) . . ?
Ni1A O72 K8 93.5(12) . 4_576 ?
Ni1B O72 K8 97.5(12) . 4_576 ?
K13 O72 K8 152.9(16) . 4_576 ?
Ni1B O73 K13 107.5(18) 3_566 3_566 ?
Ni1B O73 K1 90(2) 3_566 3_566 ?
K13 O73 K1 91.9(17) 3_566 3_566 ?
K13 O1W Ni1A 112(5) 2_446 2_446 ?
K13 O1W K1 150(5) 2_446 2_446 ?
Ni1A O1W K1 96(2) 2_446 2_446 ?
K4 O2W K3 91.6(8) . 2 ?
K4 O2W K4 74.7(7) . 3_565 ?
K3 O2W K4 166.1(9) 2 3_565 ?
K8 O3W K10 117.3(13) . 2 ?
K4 O4W K9 115.6(9) 4_576 4_575 ?
K3 O5W K4 82.0(10) . 2_545 ?
K7 O6W K11 98.4(17) . 3_566 ?
K7 O6W K15 113.1(18) . 3_566 ?
K11 O6W K15 129(2) 3_566 3_566 ?
K4 O7W K4 79.1(8) 2 4_676 ?
K16 O10W K11 164(2) 2_446 . ?
K16 O10W K6 84.3(19) 2_446 3_566 ?
K11 O10W K6 80.4(13) . 3_566 ?
K6 O11W K16 84(2) 3_566 2_446 ?
O20W O12W K14 146(10) . . ?
O23W O14W K14 161(10) 4_576 4_676 ?
O23W O14W K12 74(8) 4_576 . ?
K14 O14W K12 109(5) 4_676 . ?
K16 O15W K5 97(3) . . ?
K16 O15W K13 120(3) . 2_456 ?
K5 O15W K13 133(3) . 2_456 ?
K12 O16W K6 130(2) . 4_676 ?
K12 O16W K11 75.8(17) . 2_556 ?
K6 O16W K11 84(2) 4_676 2_556 ?
K10 O17W K7 110(3) . 1_545 ?
K16 O18W K6 87(3) 2_446 3_566 ?
O12W O20W K13 83(10) . . ?
K13 O22W K14 93(4) . . ?
O14W O23W K12 75(8) 4_675 4_675 ?
O14W O23W K16 135(10) 4_675 4_675 ?
K12 O23W K16 102(5) 4_675 4_675 ?
K16 O26W K9 110(5) 4_675 4_675 ?
O35 K1 O43 99.9(8) . . ?
O35 K1 O71 93.0(7) . . ?
O43 K1 O71 144.6(8) . . ?
O35 K1 O15 99.1(8) . . ?
O43 K1 O15 65.5(7) . . ?
O71 K1 O15 144.5(8) . . ?
O35 K1 O1W 145.3(14) . 2_456 ?
O43 K1 O1W 114.4(14) . 2_456 ?
O71 K1 O1W 62.2(13) . 2_456 ?
O15 K1 O1W 90.7(14) . 2_456 ?
O35 K1 O16 52.4(7) . . ?
O43 K1 O16 96.0(8) . . ?
O71 K1 O16 117.7(7) . . ?
O15 K1 O16 51.6(7) . . ?
O1W K1 O16 115.7(14) 2_456 . ?
O35 K1 O32 55.6(7) . . ?
O43 K1 O32 147.9(8) . . ?
O71 K1 O32 64.3(6) . . ?
O15 K1 O32 95.8(6) . . ?
O1W K1 O32 90.5(13) 2_456 . ?
O16 K1 O32 53.4(6) . . ?
O35 K1 O73 147.6(10) . 3_566 ?
O43 K1 O73 89.0(9) . 3_566 ?
O71 K1 O73 64.1(9) . 3_566 ?
O15 K1 O73 112.8(10) . 3_566 ?
O1W K1 O73 43.7(15) 2_456 3_566 ?
O16 K1 O73 158.0(9) . 3_566 ?
O32 K1 O73 122.9(9) . 3_566 ?
O35 K1 O40 56.0(6) . . ?
O43 K1 O40 95.6(7) . . ?
O71 K1 O40 64.9(7) . . ?
O15 K1 O40 147.1(8) . . ?
O1W K1 O40 122.0(13) 2_456 . ?
O16 K1 O40 108.4(7) . . ?
O32 K1 O40 87.0(6) . . ?
O73 K1 O40 92.4(9) 3_566 . ?
O35 K1 O18 95.3(7) . . ?
O43 K1 O18 121.3(8) . . ?
O71 K1 O18 89.7(6) . . ?
O15 K1 O18 56.2(6) . . ?
O1W K1 O18 63.0(14) 2_456 . ?
O16 K1 O18 52.8(6) . . ?
O32 K1 O18 51.2(6) . . ?
O73 K1 O18 106.5(9) 3_566 . ?
O40 K1 O18 138.0(6) . . ?
O35 K1 O46 95.7(7) . . ?
O43 K1 O46 55.9(7) . . ?
O71 K1 O46 90.3(6) . . ?
O15 K1 O46 121.1(7) . . ?
O1W K1 O46 107.5(14) 2_456 . ?
O16 K1 O46 135.7(7) . . ?
O32 K1 O46 137.7(7) . . ?
O73 K1 O46 63.8(8) 3_566 . ?
O40 K1 O46 50.9(6) . . ?
O18 K1 O46 169.0(7) . . ?
O35 K1 O42 51.5(7) . . ?
O43 K1 O42 53.2(7) . . ?
O71 K1 O42 117.6(7) . . ?
O15 K1 O42 95.6(8) . . ?
O1W K1 O42 160.6(14) 2_456 . ?
O16 K1 O42 82.2(6) . . ?
O32 K1 O42 107.0(7) . . ?
O73 K1 O42 117.3(9) 3_566 . ?
O40 K1 O42 52.7(6) . . ?
O18 K1 O42 135.0(7) . . ?
O46 K1 O42 53.7(6) . . ?
O17 K2 O13 58.4(7) . . ?
O17 K2 O60 175.1(9) . 2_546 ?
O13 K2 O60 126.2(8) . 2_546 ?
O17 K2 O39 119.1(8) . 2_546 ?
O13 K2 O39 176.7(7) . 2_546 ?
O60 K2 O39 56.4(7) 2_546 2_546 ?
O17 K2 O62 125.7(8) . 2_546 ?
O13 K2 O62 113.0(8) . 2_546 ?
O60 K2 O62 55.6(6) 2_546 2_546 ?
O39 K2 O62 66.4(7) 2_546 2_546 ?
O17 K2 O8 59.1(7) . . ?
O13 K2 O8 66.2(7) . . ?
O60 K2 O8 119.9(7) 2_546 . ?
O39 K2 O8 114.8(8) 2_546 . ?
O62 K2 O8 174.4(7) 2_546 . ?
O17 K2 O38 82.6(7) . 2_546 ?
O13 K2 O38 121.6(7) . 2_546 ?
O60 K2 O38 95.4(7) 2_546 2_546 ?
O39 K2 O38 55.3(6) 2_546 2_546 ?
O62 K2 O38 55.6(6) 2_546 2_546 ?
O8 K2 O38 129.8(7) . 2_546 ?
O17 K2 O9 96.7(7) . . ?
O13 K2 O9 53.8(7) . . ?
O60 K2 O9 85.7(7) 2_546 . ?
O39 K2 O9 129.4(7) 2_546 . ?
O62 K2 O9 121.1(7) 2_546 . ?
O8 K2 O9 53.6(6) . . ?
O38 K2 O9 173.9(7) 2_546 . ?
O17 K2 W18 145.6(7) . 2_546 ?
O13 K2 W18 152.3(5) . 2_546 ?
O60 K2 W18 29.6(5) 2_546 2_546 ?
O39 K2 W18 30.9(4) 2_546 2_546 ?
O62 K2 W18 67.8(5) 2_546 2_546 ?
O8 K2 W18 110.1(5) . 2_546 ?
O38 K2 W18 82.8(4) 2_546 2_546 ?
O9 K2 W18 100.9(5) . 2_546 ?
O17 K2 W5 29.2(6) . . ?
O13 K2 W5 33.1(5) . . ?
O60 K2 W5 155.6(6) 2_546 . ?
O39 K2 W5 143.8(5) 2_546 . ?
O62 K2 W5 113.1(5) 2_546 . ?
O8 K2 W5 69.5(5) . . ?
O38 K2 W5 93.3(4) 2_546 . ?
O9 K2 W5 83.4(5) . . ?
W18 K2 W5 174.4(3) 2_546 . ?
O17 K2 W4 28.8(6) . . ?
O13 K2 W4 68.4(5) . . ?
O60 K2 W4 148.3(6) 2_546 . ?
O39 K2 W4 110.5(6) 2_546 . ?
O62 K2 W4 151.5(5) 2_546 . ?
O8 K2 W4 33.9(4) . . ?
O38 K2 W4 98.4(5) 2_546 . ?
O9 K2 W4 83.6(5) . . ?
W18 K2 W4 125.1(3) 2_546 . ?
W5 K2 W4 51.44(12) . . ?
O17 K2 W16 152.5(7) . 2_546 ?
O13 K2 W16 113.7(5) . 2_546 ?
O60 K2 W16 30.2(5) 2_546 2_546 ?
O39 K2 W16 67.5(5) 2_546 2_546 ?
O62 K2 W16 28.7(4) 2_546 2_546 ?
O8 K2 W16 145.9(5) . 2_546 ?
O38 K2 W16 81.0(5) 2_546 2_546 ?
O9 K2 W16 97.2(5) . 2_546 ?
W18 K2 W16 52.89(12) 2_546 2_546 ?
W5 K2 W16 130.5(3) . 2_546 ?
W4 K2 W16 177.9(3) . 2_546 ?
O7 K3 O66 77.9(8) 2_546 1_545 ?
O7 K3 O58 150.4(8) 2_546 3_566 ?
O66 K3 O58 122.7(8) 1_545 3_566 ?
O7 K3 O53 98.4(8) 2_546 3_566 ?
O66 K3 O53 170.6(8) 1_545 3_566 ?
O58 K3 O53 57.6(7) 3_566 3_566 ?
O7 K3 O65 117.9(7) 2_546 3_566 ?
O66 K3 O65 79.5(8) 1_545 3_566 ?
O58 K3 O65 54.6(6) 3_566 3_566 ?
O53 K3 O65 95.0(7) 3_566 3_566 ?
O7 K3 O54 87.4(7) 2_546 3_566 ?
O66 K3 O54 116.1(8) 1_545 3_566 ?
O58 K3 O54 64.9(6) 3_566 3_566 ?
O53 K3 O54 54.8(7) 3_566 3_566 ?
O65 K3 O54 53.9(7) 3_566 3_566 ?
O7 K3 O2W 76.2(8) 2_546 2_545 ?
O66 K3 O2W 82.5(8) 1_545 2_545 ?
O58 K3 O2W 124.0(8) 3_566 2_545 ?
O53 K3 O2W 105.2(7) 3_566 2_545 ?
O65 K3 O2W 153.7(8) 3_566 2_545 ?
O54 K3 O2W 152.4(8) 3_566 2_545 ?
O7 K3 O5W 140.6(9) 2_546 . ?
O66 K3 O5W 89.2(9) 1_545 . ?
O58 K3 O5W 66.2(8) 3_566 . ?
O53 K3 O5W 98.9(9) 3_566 . ?
O65 K3 O5W 95.5(8) 3_566 . ?
O54 K3 O5W 131.1(8) 3_566 . ?
O2W K3 O5W 65.2(8) 2_545 . ?
O7 K3 W18 147.3(6) 2_546 3_566 ?
O66 K3 W18 95.9(6) 1_545 3_566 ?
O58 K3 W18 28.1(5) 3_566 3_566 ?
O53 K3 W18 82.5(5) 3_566 3_566 ?
O65 K3 W18 30.4(4) 3_566 3_566 ?
O54 K3 W18 66.3(4) 3_566 3_566 ?
O2W K3 W18 135.4(6) 2_545 3_566 ?
O5W K3 W18 70.2(7) . 3_566 ?
O7 K3 W15 127.7(6) 2_546 3_566 ?
O66 K3 W15 154.0(6) 1_545 3_566 ?
O58 K3 W15 32.6(5) 3_566 3_566 ?
O53 K3 W15 29.5(5) 3_566 3_566 ?
O65 K3 W15 83.3(5) 3_566 3_566 ?
O54 K3 W15 66.8(5) 3_566 3_566 ?
O2W K3 W15 106.1(5) 2_545 3_566 ?
O5W K3 W15 73.2(7) . 3_566 ?
W18 K3 W15 60.54(13) 3_566 3_566 ?
O7 K3 W17 95.9(6) 2_546 3_566 ?
O66 K3 W17 93.3(6) 1_545 3_566 ?
O58 K3 W17 64.4(5) 3_566 3_566 ?
O53 K3 W17 78.5(5) 3_566 3_566 ?
O65 K3 W17 29.7(4) 3_566 3_566 ?
O54 K3 W17 26.6(5) 3_566 3_566 ?
O2W K3 W17 171.6(6) 2_545 3_566 ?
O5W K3 W17 122.2(7) . 3_566 ?
W18 K3 W17 52.07(13) 3_566 3_566 ?
W15 K3 W17 80.92(18) 3_566 3_566 ?
O7 K3 W14 85.3(6) 2_546 3_566 ?
O66 K3 W14 143.5(6) 1_545 3_566 ?
O58 K3 W14 65.5(5) 3_566 3_566 ?
O53 K3 W14 27.2(5) 3_566 3_566 ?
O65 K3 W14 80.2(5) 3_566 3_566 ?
O54 K3 W14 30.0(5) 3_566 3_566 ?
O2W K3 W14 124.8(6) 2_545 3_566 ?
O5W K3 W14 122.8(7) . 3_566 ?
W18 K3 W14 81.01(18) 3_566 3_566 ?
W15 K3 W14 49.59(12) 3_566 3_566 ?
W17 K3 W14 56.20(14) 3_566 3_566 ?
O59 K4 O2W 144.4(8) 4_575 . ?
O59 K4 O7W 133.3(9) 4_575 2_545 ?
O2W K4 O7W 69.7(8) . 2_545 ?
O59 K4 O11 78.7(8) 4_575 3_566 ?
O2W K4 O11 136.1(9) . 3_566 ?
O7W K4 O11 70.8(8) 2_545 3_566 ?
O59 K4 O57 82.6(8) 4_575 4_675 ?
O2W K4 O57 112.3(8) . 4_675 ?
O7W K4 O57 117.9(8) 2_545 4_675 ?
O11 K4 O57 71.1(7) 3_566 4_675 ?
O59 K4 O7W 75.6(8) 4_575 4_575 ?
O2W K4 O7W 72.9(8) . 4_575 ?
O7W K4 O7W 100.9(8) 2_545 4_575 ?
O11 K4 O7W 133.6(8) 3_566 4_575 ?
O57 K4 O7W 140.5(8) 4_675 4_575 ?
O59 K4 O4W 77.3(8) 4_575 4_675 ?
O2W K4 O4W 74.3(8) . 4_675 ?
O7W K4 O4W 143.9(8) 2_545 4_675 ?
O11 K4 O4W 143.8(8) 3_566 4_675 ?
O57 K4 O4W 79.1(7) 4_675 4_675 ?
O7W K4 O4W 64.3(7) 4_575 4_675 ?
O59 K4 O5W 145.4(9) 4_575 2 ?
O2W K4 O5W 65.7(10) . 2 ?
O7W K4 O5W 60.0(9) 2_545 2 ?
O11 K4 O5W 78.5(10) 3_566 2 ?
O57 K4 O5W 65.6(8) 4_675 2 ?
O7W K4 O5W 138.2(10) 4_575 2 ?
O4W K4 O5W 107.8(9) 4_675 2 ?
O59 K4 O2W 71.1(7) 4_575 3_565 ?
O2W K4 O2W 105.3(7) . 3_565 ?
O7W K4 O2W 68.0(8) 2_545 3_565 ?
O11 K4 O2W 76.5(7) 3_566 3_565 ?
O57 K4 O2W 141.6(7) 4_675 3_565 ?
O7W K4 O2W 59.0(7) 4_575 3_565 ?
O4W K4 O2W 119.8(7) 4_675 3_565 ?
O5W K4 O2W 127.2(8) 2 3_565 ?
O59 K4 K4 108.0(7) 4_575 3_565 ?
O2W K4 K4 60.0(6) . 3_565 ?
O7W K4 K4 53.7(6) 2_545 3_565 ?
O11 K4 K4 108.7(6) 3_566 3_565 ?
O57 K4 K4 169.3(7) 4_675 3_565 ?
O7W K4 K4 47.2(6) 4_575 3_565 ?
O4W K4 K4 104.3(6) 4_675 3_565 ?
O5W K4 K4 103.8(7) 2 3_565 ?
O2W K4 K4 45.3(5) 3_565 3_565 ?
O59 K4 K3 131.1(6) 4_575 2 ?
O2W K4 K3 46.7(6) . 2 ?
O7W K4 K3 95.1(7) 2_545 2 ?
O11 K4 K3 120.4(6) 3_566 2 ?
O57 K4 K3 65.8(5) 4_675 2 ?
O7W K4 K3 105.6(6) 4_575 2 ?
O4W K4 K3 61.4(5) 4_675 2 ?
O5W K4 K3 47.2(8) 2 2 ?
O2W K4 K3 151.9(5) 3_565 2 ?
K4 K4 K3 106.6(3) 3_565 2 ?
O59 K4 K10 84.8(7) 4_575 2 ?
O2W K4 K10 126.7(7) . 2 ?
O7W K4 K10 90.5(6) 2_545 2 ?
O11 K4 K10 36.3(5) 3_566 2 ?
O57 K4 K10 35.8(5) 4_675 2 ?
O7W K4 K10 160.2(7) 4_575 2 ?
O4W K4 K10 114.4(6) 4_675 2 ?
O5W K4 K10 61.6(8) 2 2 ?
O2W K4 K10 112.1(5) 3_565 2 ?
K4 K4 K10 141.1(4) 3_565 2 ?
K3 K4 K10 89.3(3) 2 2 ?
O23 K5 O36 82.0(8) 2_456 . ?
O23 K5 O29 106.5(9) 2_456 . ?
O36 K5 O29 70.5(8) . . ?
O23 K5 O14 86.4(9) 2_456 2_556 ?
O36 K5 O14 71.9(8) . 2_556 ?
O29 K5 O14 137.8(9) . 2_556 ?
O23 K5 O68 151.3(16) 2_456 . ?
O36 K5 O68 125.5(16) . . ?
O29 K5 O68 92.1(13) . . ?
O14 K5 O68 94.3(12) 2_556 . ?
O23 K5 O70 87.8(9) 2_456 1_565 ?
O36 K5 O70 149.2(10) . 1_565 ?
O29 K5 O70 140.2(9) . 1_565 ?
O14 K5 O70 78.5(8) 2_556 1_565 ?
O68 K5 O70 64.4(15) . 1_565 ?
O23 K5 O15W 72.0(17) 2_456 . ?
O36 K5 O15W 131.2(17) . . ?
O29 K5 O15W 78.2(17) . . ?
O14 K5 O15W 143.0(17) 2_556 . ?
O68 K5 O15W 91(2) . . ?
O70 K5 O15W 71.2(17) 1_565 . ?
O23 K5 O8W 156.1(9) 2_456 . ?
O36 K5 O8W 74.4(8) . . ?
O29 K5 O8W 69.6(8) . . ?
O14 K5 O8W 82.5(8) 2_556 . ?
O68 K5 O8W 51.3(15) . . ?
O70 K5 O8W 110.5(9) 1_565 . ?
O15W K5 O8W 127.7(17) . . ?
O23 K5 Ni2 121.1(7) 2_456 2_556 ?
O36 K5 Ni2 139.3(7) . 2_556 ?
O29 K5 Ni2 123.9(7) . 2_556 ?
O14 K5 Ni2 76.4(6) 2_556 2_556 ?
O68 K5 Ni2 33.1(13) . 2_556 ?
O70 K5 Ni2 34.0(7) 1_565 2_556 ?
O15W K5 Ni2 89.3(16) . 2_556 ?
O8W K5 Ni2 76.6(6) . 2_556 ?
O23 K5 W4 104.8(7) 2_456 2_556 ?
O36 K5 W4 84.3(6) . 2_556 ?
O29 K5 W4 136.0(7) . 2_556 ?
O14 K5 W4 20.8(6) 2_556 2_556 ?
O68 K5 W4 73.6(11) . 2_556 ?
O70 K5 W4 70.4(6) 1_565 2_556 ?
O15W K5 W4 141.5(16) . 2_556 ?
O8W K5 W4 69.1(5) . 2_556 ?
Ni2 K5 W4 58.7(2) 2_556 2_556 ?
O23 K5 W6 15.3(6) 2_456 2_456 ?
O36 K5 W6 97.0(6) . 2_456 ?
O29 K5 W6 114.4(6) . 2_456 ?
O14 K5 W6 88.5(6) 2_556 2_456 ?
O68 K5 W6 136.1(14) . 2_456 ?
O70 K5 W6 73.3(7) 1_565 2_456 ?
O15W K5 W6 63.1(16) . 2_456 ?
O8W K5 W6 169.1(6) . 2_456 ?
Ni2 K5 W6 107.2(3) 2_556 2_456 ?
W4 K5 W6 103.8(3) 2_556 2_456 ?
O23 K5 K10 40.3(6) 2_456 3_566 ?
O36 K5 K10 44.3(6) . 3_566 ?
O29 K5 K10 79.0(7) . 3_566 ?
O14 K5 K10 87.3(7) 2_556 3_566 ?
O68 K5 K10 168.3(14) . 3_566 ?
O70 K5 K10 127.2(8) 1_565 3_566 ?
O15W K5 K10 94.2(16) . 3_566 ?
O8W K5 K10 117.8(6) . 3_566 ?
Ni2 K5 K10 156.9(5) 2_556 3_566 ?
W4 K5 K10 107.5(5) 2_556 3_566 ?
W6 K5 K10 55.4(2) 2_456 3_566 ?
O19 K6 O27 118.2(10) 3_566 4_675 ?
O19 K6 O33 127.6(9) 3_566 4_575 ?
O27 K6 O33 84.3(9) 4_675 4_575 ?
O19 K6 O11W 79.7(14) 3_566 3_566 ?
O27 K6 O11W 117.1(18) 4_675 3_566 ?
O33 K6 O11W 134.3(18) 4_575 3_566 ?
O19 K6 O34 71.0(8) 3_566 4_575 ?
O27 K6 O34 83.5(8) 4_675 4_575 ?
O33 K6 O34 65.1(7) 4_575 4_575 ?
O11W K6 O34 150.0(13) 3_566 4_575 ?
O19 K6 O16W 107.8(16) 3_566 4_575 ?
O27 K6 O16W 133.4(15) 4_675 4_575 ?
O33 K6 O16W 73.1(14) 4_575 4_575 ?
O11W K6 O16W 63(2) 3_566 4_575 ?
O34 K6 O16W 120.0(15) 4_575 4_575 ?
O19 K6 O10W 138.6(12) 3_566 3_566 ?
O27 K6 O10W 66.7(10) 4_675 3_566 ?
O33 K6 O10W 93.2(11) 4_575 3_566 ?
O11W K6 O10W 64.4(15) 3_566 3_566 ?
O34 K6 O10W 145.1(11) 4_575 3_566 ?
O16W K6 O10W 74.4(16) 4_575 3_566 ?
O19 K6 O18W 61.4(16) 3_566 3_566 ?
O27 K6 O18W 74.8(15) 4_675 3_566 ?
O33 K6 O18W 158.4(16) 4_575 3_566 ?
O11W K6 O18W 63(2) 3_566 3_566 ?
O34 K6 O18W 106.6(15) 4_575 3_566 ?
O16W K6 O18W 125.7(19) 4_575 3_566 ?
O10W K6 O18W 83.3(17) 3_566 3_566 ?
O19 K6 K11 156.4(8) 3_566 3_566 ?
O27 K6 K11 85.3(7) 4_675 3_566 ?
O33 K6 K11 48.6(5) 4_575 3_566 ?
O11W K6 K11 91.0(14) 3_566 3_566 ?
O34 K6 K11 113.5(6) 4_575 3_566 ?
O16W K6 K11 49.2(13) 4_575 3_566 ?
O10W K6 K11 49.2(9) 3_566 3_566 ?
O18W K6 K11 132.5(14) 3_566 3_566 ?
O19 K6 W5 15.8(6) 3_566 3_566 ?
O27 K6 W5 130.5(7) 4_675 3_566 ?
O33 K6 W5 131.4(7) 4_575 3_566 ?
O11W K6 W5 66.0(12) 3_566 3_566 ?
O34 K6 W5 84.1(6) 4_575 3_566 ?
O16W K6 W5 93.8(14) 4_575 3_566 ?
O10W K6 W5 128.9(10) 3_566 3_566 ?
O18W K6 W5 63.5(14) 3_566 3_566 ?
K11 K6 W5 142.9(4) 3_566 3_566 ?
O19 K6 K16 96.8(12) 3_566 4_675 ?
O27 K6 K16 65.5(11) 4_675 4_675 ?
O33 K6 K16 134.9(12) 4_575 4_675 ?
O11W K6 K16 52.2(19) 3_566 4_675 ?
O34 K6 K16 136.5(10) 4_575 4_675 ?
O16W K6 K16 103.5(16) 4_575 4_675 ?
O10W K6 K16 45.1(13) 3_566 4_675 ?
O18W K6 K16 38.2(16) 3_566 4_675 ?
K11 K6 K16 94.3(10) 3_566 4_675 ?
W5 K6 K16 93.4(10) 3_566 4_675 ?
O19 K6 K15 115.3(8) 3_566 3_566 ?
O27 K6 K15 46.2(7) 4_675 3_566 ?
O33 K6 K15 46.6(7) 4_575 3_566 ?
O11W K6 K15 160.8(14) 3_566 3_566 ?
O34 K6 K15 48.1(7) 4_575 3_566 ?
O16W K6 K15 118.9(14) 4_575 3_566 ?
O10W K6 K15 97.1(10) 3_566 3_566 ?
O18W K6 K15 112.5(15) 3_566 3_566 ?
K11 K6 K15 79.2(5) 3_566 3_566 ?
W5 K6 K15 130.4(5) 3_566 3_566 ?
K16 K6 K15 111.6(10) 4_675 3_566 ?
O6W K7 O64 90.3(14) . . ?
O6W K7 O12 121.4(14) . 4_675 ?
O64 K7 O12 148.3(10) . 4_675 ?
O6W K7 O17W 94(2) . 1_565 ?
O64 K7 O17W 103.4(17) . 1_565 ?
O12 K7 O17W 78(2) 4_675 1_565 ?
O6W K7 O4 161.5(15) . 4_675 ?
O64 K7 O4 93.6(9) . 4_675 ?
O12 K7 O4 55.9(8) 4_675 4_675 ?
O17W K7 O4 103.2(19) 1_565 4_675 ?
O6W K7 O9W 56.2(18) . . ?
O64 K7 O9W 97.9(13) . . ?
O12 K7 O9W 101.6(14) 4_675 . ?
O17W K7 O9W 38(2) 1_565 . ?
O4 K7 O9W 140.7(16) 4_675 . ?
O6W K7 O3 105.9(14) . 4_675 ?
O64 K7 O3 105.3(8) . 4_675 ?
O12 K7 O3 66.5(7) 4_675 4_675 ?
O17W K7 O3 145(2) 1_565 4_675 ?
O4 K7 O3 55.6(8) 4_675 4_675 ?
O9W K7 O3 151.0(12) . 4_675 ?
O6W K7 O24 72.1(13) . 4_675 ?
O64 K7 O24 145.8(10) . 4_675 ?
O12 K7 O24 56.0(7) 4_675 4_675 ?
O17W K7 O24 106.6(15) 1_565 4_675 ?
O4 K7 O24 95.1(7) 4_675 4_675 ?
O9W K7 O24 96.1(12) . 4_675 ?
O3 K7 O24 55.1(7) 4_675 4_675 ?
O6W K7 W1 131.9(13) . 4_675 ?
O64 K7 W1 91.4(7) . 4_675 ?
O12 K7 W1 66.8(6) 4_675 4_675 ?
O17W K7 W1 132.4(19) 1_565 4_675 ?
O4 K7 W1 30.0(6) 4_675 4_675 ?
O9W K7 W1 167.9(14) . 4_675 ?
O3 K7 W1 28.6(5) 4_675 4_675 ?
O24 K7 W1 80.3(5) 4_675 4_675 ?
O6W K7 W3 149.1(13) . 4_675 ?
O64 K7 W3 120.6(7) . 4_675 ?
O12 K7 W3 27.8(5) 4_675 4_675 ?
O17W K7 W3 81(2) 1_565 4_675 ?
O4 K7 W3 31.7(6) 4_675 4_675 ?
O9W K7 W3 114.6(14) . 4_675 ?
O3 K7 W3 67.7(5) 4_675 4_675 ?
O24 K7 W3 80.6(5) 4_675 4_675 ?
W1 K7 W3 53.58(16) 4_675 4_675 ?
O6W K7 W6 90.6(12) . 4_675 ?
O64 K7 W6 172.1(7) . 4_675 ?
O12 K7 W6 31.2(5) 4_675 4_675 ?
O17W K7 W6 84.3(16) 1_565 4_675 ?
O4 K7 W6 83.2(6) 4_675 4_675 ?
O9W K7 W6 89.1(11) . 4_675 ?
O3 K7 W6 66.9(5) 4_675 4_675 ?
O24 K7 W6 28.5(5) 4_675 4_675 ?
W1 K7 W6 82.2(2) 4_675 4_675 ?
W3 K7 W6 58.77(17) 4_675 4_675 ?
O6W K7 W7 80.2(12) . 4_675 ?
O64 K7 W7 123.1(7) . 4_675 ?
O12 K7 W7 66.3(6) 4_675 4_675 ?
O17W K7 W7 132.9(14) 1_565 4_675 ?
O4 K7 W7 82.5(6) 4_675 4_675 ?
O9W K7 W7 120.4(11) . 4_675 ?
O3 K7 W7 31.0(5) 4_675 4_675 ?
O24 K7 W7 27.0(5) 4_675 4_675 ?
W1 K7 W7 59.23(18) 4_675 4_675 ?
W3 K7 W7 81.9(2) 4_675 4_675 ?
W6 K7 W7 49.50(14) 4_675 4_675 ?
O3W K8 O26 111.6(10) . 4_675 ?
O3W K8 O41 143.0(11) . 4_575 ?
O26 K8 O41 104.7(11) 4_675 4_575 ?
O3W K8 O56 90.8(10) . 4_675 ?
O26 K8 O56 79.7(8) 4_675 4_675 ?
O41 K8 O56 102.7(9) 4_575 4_675 ?
O3W K8 O34 62.2(9) . 4_575 ?
O26 K8 O34 100.8(9) 4_675 4_575 ?
O41 K8 O34 104.7(9) 4_575 4_575 ?
O56 K8 O34 151.5(10) 4_675 4_575 ?
O3W K8 O42 101.0(10) . 4_575 ?
O26 K8 O42 117.3(10) 4_675 4_575 ?
O41 K8 O42 54.2(7) 4_575 4_575 ?
O56 K8 O42 152.8(9) 4_675 4_575 ?
O34 K8 O42 51.0(7) 4_575 4_575 ?
O3W K8 O72 144.0(11) . 4_675 ?
O26 K8 O72 56.0(8) 4_675 4_675 ?
O41 K8 O72 65.3(8) 4_575 4_675 ?
O56 K8 O72 55.2(8) 4_675 4_675 ?
O34 K8 O72 146.9(10) 4_575 4_675 ?
O42 K8 O72 114.8(9) 4_575 4_675 ?
O3W K8 K15 119.4(11) . 3_566 ?
O26 K8 K15 62.5(8) 4_675 3_566 ?
O41 K8 K15 71.6(9) 4_575 3_566 ?
O56 K8 K15 137.7(10) 4_675 3_566 ?
O34 K8 K15 60.7(8) 4_575 3_566 ?
O42 K8 K15 54.9(7) 4_575 3_566 ?
O72 K8 K15 86.5(10) 4_675 3_566 ?
O3W K8 W12 121.3(9) . 4_575 ?
O26 K8 W12 119.9(9) 4_675 4_575 ?
O41 K8 W12 25.3(5) 4_575 4_575 ?
O56 K8 W12 123.3(7) 4_675 4_575 ?
O34 K8 W12 81.6(6) 4_575 4_575 ?
O42 K8 W12 30.7(5) 4_575 4_575 ?
O72 K8 W12 90.4(7) 4_675 4_575 ?
K15 K8 W12 67.8(6) 3_566 4_575 ?
O3W K8 W11 73.9(8) . 4_575 ?
O26 K8 W11 119.1(8) 4_675 4_575 ?
O41 K8 W11 82.6(6) 4_575 4_575 ?
O56 K8 W11 158.9(9) 4_675 4_575 ?
O34 K8 W11 25.4(5) 4_575 4_575 ?
O42 K8 W11 28.8(5) 4_575 4_575 ?
O72 K8 W11 142.0(8) 4_675 4_575 ?
K15 K8 W11 63.4(6) 3_566 4_575 ?
W12 K8 W11 58.0(2) 4_575 4_575 ?
O3W K8 K10 33.1(8) . 2 ?
O26 K8 K10 90.6(7) 4_675 2 ?
O41 K8 K10 155.8(9) 4_575 2 ?
O56 K8 K10 61.1(6) 4_675 2 ?
O34 K8 K10 90.4(7) 4_575 2 ?
O42 K8 K10 134.1(7) 4_575 2 ?
O72 K8 K10 111.1(6) 4_675 2 ?
K15 K8 K10 132.5(8) 3_566 2 ?
W12 K8 K10 149.4(6) 4_575 2 ?
W11 K8 K10 106.5(4) 4_575 2 ?
O19W K9 O1 118.9(14) . . ?
O19W K9 O45 91.2(13) . 4_576 ?
O1 K9 O45 149.8(9) . 4_576 ?
O19W K9 O61 139.0(14) . 4_576 ?
O1 K9 O61 95.3(8) . 4_576 ?
O45 K9 O61 55.9(6) 4_576 4_576 ?
O19W K9 O44 85.0(13) . 4_576 ?
O1 K9 O44 124.6(9) . 4_576 ?
O45 K9 O44 56.8(7) 4_576 4_576 ?
O61 K9 O44 93.9(7) 4_576 4_576 ?
O19W K9 O50 138.9(13) . 4_576 ?
O1 K9 O50 91.2(8) . 4_576 ?
O45 K9 O50 65.0(7) 4_576 4_576 ?
O61 K9 O50 52.8(6) 4_576 4_576 ?
O44 K9 O50 54.1(7) 4_576 4_576 ?
O19W K9 O4W 79.0(13) . 4_676 ?
O1 K9 O4W 79.4(8) . 4_676 ?
O45 K9 O4W 105.0(8) 4_576 4_676 ?
O61 K9 O4W 86.5(8) 4_576 4_676 ?
O44 K9 O4W 155.7(8) 4_576 4_676 ?
O50 K9 O4W 137.5(8) 4_576 4_676 ?
O19W K9 O26W 74(3) . 4_576 ?
O1 K9 O26W 67(3) . 4_576 ?
O45 K9 O26W 131(3) 4_576 4_576 ?
O61 K9 O26W 145(3) 4_576 4_576 ?
O44 K9 O26W 75(3) 4_576 4_576 ?
O50 K9 O26W 96(3) 4_576 4_576 ?
O4W K9 O26W 117(3) 4_676 4_576 ?
O19W K9 W16 108.8(13) . 4_576 ?
O1 K9 W16 125.7(8) . 4_576 ?
O45 K9 W16 28.9(5) 4_576 4_576 ?
O61 K9 W16 31.3(4) 4_576 4_576 ?
O44 K9 W16 82.1(5) 4_576 4_576 ?
O50 K9 W16 66.2(5) 4_576 4_576 ?
O4W K9 W16 85.9(6) 4_676 4_576 ?
O26W K9 W16 157(3) 4_576 4_576 ?
O19W K9 W12 75.3(12) . 4_576 ?
O1 K9 W12 152.8(8) . 4_576 ?
O45 K9 W12 32.6(5) 4_576 4_576 ?
O61 K9 W12 84.1(4) 4_576 4_576 ?
O44 K9 W12 29.1(5) 4_576 4_576 ?
O50 K9 W12 66.8(5) 4_576 4_576 ?
O4W K9 W12 127.5(6) 4_676 4_576 ?
O26W K9 W12 99(3) 4_576 4_576 ?
W16 K9 W12 61.25(16) 4_576 4_576 ?
O19W K9 W17 155.0(12) . 4_576 ?
O1 K9 W17 85.8(7) . 4_576 ?
O45 K9 W17 64.6(5) 4_576 4_576 ?
O61 K9 W17 29.3(4) 4_576 4_576 ?
O44 K9 W17 76.7(5) 4_576 4_576 ?
O50 K9 W17 25.6(5) 4_576 4_576 ?
O4W K9 W17 111.9(6) 4_676 4_576 ?
O26W K9 W17 116(3) 4_576 4_576 ?
W16 K9 W17 52.28(16) 4_576 4_576 ?
W12 K9 W17 80.6(2) 4_576 4_576 ?
O19W K9 W13 109.9(12) . 4_576 ?
O1 K9 W13 104.2(7) . 4_576 ?
O45 K9 W13 65.1(5) 4_576 4_576 ?
O61 K9 W13 79.8(5) 4_576 4_576 ?
O44 K9 W13 25.8(5) 4_576 4_576 ?
O50 K9 W13 30.6(5) 4_576 4_576 ?
O4W K9 W13 166.1(7) 4_676 4_576 ?
O26W K9 W13 76(3) 4_576 4_576 ?
W16 K9 W13 81.1(2) 4_576 4_576 ?
W12 K9 W13 48.86(14) 4_576 4_576 ?
W17 K9 W13 55.77(16) 4_576 4_576 ?
O17W K10 O13W 157(2) . . ?
O17W K10 O23 92.3(19) . 4_665 ?
O13W K10 O23 85(3) . 4_665 ?
O17W K10 O57 78.1(19) . 3_566 ?
O13W K10 O57 105(3) . 3_566 ?
O23 K10 O57 169.2(13) 4_665 3_566 ?
O17W K10 O37 81.9(17) . 3_566 ?
O13W K10 O37 82(3) . 3_566 ?
O23 K10 O37 128.2(9) 4_665 3_566 ?
O57 K10 O37 55.7(7) 3_566 3_566 ?
O17W K10 O11 85.3(19) . 4_665 ?
O13W K10 O11 116.9(18) . 4_665 ?
O23 K10 O11 108.5(8) 4_665 4_665 ?
O57 K10 O11 66.3(7) 3_566 4_665 ?
O37 K10 O11 122.0(8) 3_566 4_665 ?
O17W K10 O36 74.3(17) . 3_566 ?
O13W K10 O36 83.4(16) . 3_566 ?
O23 K10 O36 73.6(7) 4_665 3_566 ?
O57 K10 O36 107.7(8) 3_566 3_566 ?
O37 K10 O36 55.1(7) 3_566 3_566 ?
O11 K10 O36 159.6(13) 4_665 3_566 ?
O17W K10 O3W 139(2) . 2_545 ?
O13W K10 O3W 60(2) . 2_545 ?
O23 K10 O3W 118.1(11) 4_665 2_545 ?
O57 K10 O3W 68.3(8) 3_566 2_545 ?
O37 K10 O3W 97.7(10) 3_566 2_545 ?
O11 K10 O3W 59.7(9) 4_665 2_545 ?
O36 K10 O3W 138.2(12) 3_566 2_545 ?
O17W K10 O12 82.8(17) . 4_665 ?
O13W K10 O12 113(3) . 4_665 ?
O23 K10 O12 54.5(7) 4_665 4_665 ?
O57 K10 O12 118.7(8) 3_566 4_665 ?
O37 K10 O12 164.6(12) 3_566 4_665 ?
O11 K10 O12 54.4(7) 4_665 4_665 ?
O36 K10 O12 121.9(9) 3_566 4_665 ?
O3W K10 O12 92.4(9) 2_545 4_665 ?
O17W K10 W3 90.3(17) . 4_665 ?
O13W K10 W3 111.7(19) . 4_665 ?
O23 K10 W3 82.1(6) 4_665 4_665 ?
O57 K10 W3 93.0(6) 3_566 4_665 ?
O37 K10 W3 148.7(7) 3_566 4_665 ?
O11 K10 W3 26.7(4) 4_665 4_665 ?
O36 K10 W3 150.5(8) 3_566 4_665 ?
O3W K10 W3 68.7(7) 2_545 4_665 ?
O12 K10 W3 29.3(5) 4_665 4_665 ?
O17W K10 W15 79.2(17) . 3_566 ?
O13W K10 W15 95(3) . 3_566 ?
O23 K10 W15 157.7(8) 4_665 3_566 ?
O57 K10 W15 25.1(4) 3_566 3_566 ?
O37 K10 W15 30.7(5) 3_566 3_566 ?
O11 K10 W15 91.4(6) 4_665 3_566 ?
O36 K10 W15 84.2(6) 3_566 3_566 ?
O3W K10 W15 80.3(7) 2_545 3_566 ?
O12 K10 W15 142.5(7) 4_665 3_566 ?
W3 K10 W15 118.1(4) 4_665 3_566 ?
O17W K10 W10 76.2(16) . 3_566 ?
O13W K10 W10 81.9(18) . 3_566 ?
O23 K10 W10 99.8(6) 4_665 3_566 ?
O57 K10 W10 82.7(6) 3_566 3_566 ?
O37 K10 W10 28.8(5) 3_566 3_566 ?
O11 K10 W10 146.7(8) 4_665 3_566 ?
O36 K10 W10 26.4(5) 3_566 3_566 ?
O3W K10 W10 120.8(9) 2_545 3_566 ?
O12 K10 W10 146.2(8) 4_665 3_566 ?
W3 K10 W10 166.4(9) 4_665 3_566 ?
W15 K10 W10 58.3(2) 3_566 3_566 ?
O6W K11 O7 82.3(13) 3_566 2_546 ?
O6W K11 O51 159.6(14) 3_566 3_566 ?
O7 K11 O51 78.2(8) 2_546 3_566 ?
O6W K11 O64 81.5(12) 3_566 3_566 ?
O7 K11 O64 97.3(8) 2_546 3_566 ?
O51 K11 O64 106.7(8) 3_566 3_566 ?
O6W K11 O33 60.1(12) 3_566 2_546 ?
O7 K11 O33 103.4(7) 2_546 2_546 ?
O51 K11 O33 119.1(9) 3_566 2_546 ?
O64 K11 O33 132.5(8) 3_566 2_546 ?
O6W K11 O10 76.3(12) 3_566 2_546 ?
O7 K11 O10 56.7(7) 2_546 2_546 ?
O51 K11 O10 88.0(8) 3_566 2_546 ?
O64 K11 O10 147.5(9) 3_566 2_546 ?
O33 K11 O10 51.2(6) 2_546 2_546 ?
O6W K11 O16W 123.7(18) 3_566 2_546 ?
O7 K11 O16W 130.0(18) 2_546 2_546 ?
O51 K11 O16W 67.1(16) 3_566 2_546 ?
O64 K11 O16W 125.9(15) 3_566 2_546 ?
O33 K11 O16W 67.2(12) 2_546 2_546 ?
O10 K11 O16W 86.4(15) 2_546 2_546 ?
O6W K11 O10W 85.6(15) 3_566 . ?
O7 K11 O10W 156.0(11) 2_546 . ?
O51 K11 O10W 114.7(12) 3_566 . ?
O64 K11 O10W 60.3(9) 3_566 . ?
O33 K11 O10W 88.1(9) 2_546 . ?
O10 K11 O10W 139.3(10) 2_546 . ?
O16W K11 O10W 73.8(18) 2_546 . ?
O6W K11 O54 127.7(13) 3_566 3_566 ?
O7 K11 O54 80.3(7) 2_546 3_566 ?
O51 K11 O54 54.3(7) 3_566 3_566 ?
O64 K11 O54 52.8(6) 3_566 3_566 ?
O33 K11 O54 172.0(9) 2_546 3_566 ?
O10 K11 O54 128.8(8) 2_546 3_566 ?
O16W K11 O54 104.9(12) 2_546 3_566 ?
O10W K11 O54 91.1(10) . 3_566 ?
O6W K11 K12 126.1(11) 3_566 2_546 ?
O7 K11 K12 80.3(7) 2_546 2_546 ?
O51 K11 K12 44.4(6) 3_566 2_546 ?
O64 K11 K12 151.0(7) 3_566 2_546 ?
O33 K11 K12 75.3(6) 2_546 2_546 ?
O10 K11 K12 51.7(6) 2_546 2_546 ?
O16W K11 K12 49.7(17) 2_546 2_546 ?
O10W K11 K12 123.3(9) . 2_546 ?
O54 K11 K12 98.6(6) 3_566 2_546 ?
O6W K11 W2 78.0(11) 3_566 2_546 ?
O7 K11 W2 25.6(4) 2_546 2_546 ?
O51 K11 W2 81.9(7) 3_566 2_546 ?
O64 K11 W2 120.9(7) 3_566 2_546 ?
O33 K11 W2 79.6(5) 2_546 2_546 ?
O10 K11 W2 31.1(4) 2_546 2_546 ?
O16W K11 W2 111.5(16) 2_546 2_546 ?
O10W K11 W2 162.9(10) . 2_546 ?
O54 K11 W2 102.7(6) 3_566 2_546 ?
K12 K11 W2 65.0(4) 2_546 2_546 ?
O6W K11 W17 105.9(11) 3_566 3_566 ?
O7 K11 W17 94.3(6) 2_546 3_566 ?
O51 K11 W17 81.5(6) 3_566 3_566 ?
O64 K11 W17 25.2(4) 3_566 3_566 ?
O33 K11 W17 154.9(6) 2_546 3_566 ?
O10 K11 W17 150.7(6) 2_546 3_566 ?
O16W K11 W17 113.9(12) 2_546 3_566 ?
O10W K11 W17 69.3(8) . 3_566 ?
O54 K11 W17 28.6(4) 3_566 3_566 ?
K12 K11 W17 125.8(5) 2_546 3_566 ?
W2 K11 W17 119.8(4) 2_546 3_566 ?
O51 K12 O2 141.4(11) 4_676 . ?
O51 K12 O23W 121(3) 4_676 4_576 ?
O2 K12 O23W 82(3) . 4_576 ?
O51 K12 O14W 90(3) 4_676 . ?
O2 K12 O14W 110(3) . . ?
O23W K12 O14W 31(3) 4_576 . ?
O51 K12 O16W 74.6(14) 4_676 . ?
O2 K12 O16W 134.6(13) . . ?
O23W K12 O16W 102(3) 4_576 . ?
O14W K12 O16W 91(3) . . ?
O51 K12 O5 85.5(9) 4_676 . ?
O2 K12 O5 56.0(7) . . ?
O23W K12 O5 121(3) 4_576 . ?
O14W K12 O5 127(3) . . ?
O16W K12 O5 136.7(17) . . ?
O51 K12 O31 140.0(11) 4_676 . ?
O2 K12 O31 54.6(7) . . ?
O23W K12 O31 93(3) 4_576 . ?
O14W K12 O31 121(3) . . ?
O16W K12 O31 80.0(13) . . ?
O5 K12 O31 92.6(7) . . ?
O51 K12 O10 96.3(10) 4_676 . ?
O2 K12 O10 64.3(7) . . ?
O23W K12 O10 142(3) 4_576 . ?
O14W K12 O10 173(3) . . ?
O16W K12 O10 91.2(15) . . ?
O5 K12 O10 52.7(6) . . ?
O31 K12 O10 53.5(7) . . ?
O51 K12 K11 52.6(7) 4_676 2_556 ?
O2 K12 K11 117.6(8) . 2_556 ?
O23W K12 K11 156(3) 4_576 2_556 ?
O14W K12 K11 133(3) . 2_556 ?
O16W K12 K11 54.5(15) . 2_556 ?
O5 K12 K11 82.9(7) . 2_556 ?
O31 K12 K11 87.5(7) . 2_556 ?
O10 K12 K11 53.3(6) . 2_556 ?
O51 K12 W1 112.1(9) 4_676 . ?
O2 K12 W1 30.5(5) . . ?
O23W K12 W1 94(3) 4_576 . ?
O14W K12 W1 111(3) . . ?
O16W K12 W1 156.4(14) . . ?
O5 K12 W1 30.3(5) . . ?
O31 K12 W1 81.5(6) . . ?
O10 K12 W1 65.9(5) . . ?
K11 K12 W1 110.3(5) 2_556 . ?
O51 K12 W8 161.4(10) 4_676 . ?
O2 K12 W8 28.7(4) . . ?
O23W K12 W8 77(3) 4_576 . ?
O14W K12 W8 108(3) . . ?
O16W K12 W8 107.3(12) . . ?
O5 K12 W8 80.8(5) . . ?
O31 K12 W8 29.7(5) . . ?
O10 K12 W8 65.3(5) . . ?
K11 K12 W8 112.8(5) 2_556 . ?
W1 K12 W8 59.0(2) . . ?
O51 K12 W9 114.1(9) 4_676 . ?
O2 K12 W9 63.7(6) . . ?
O23W K12 W9 122(3) 4_576 . ?
O14W K12 W9 148(3) . . ?
O16W K12 W9 77.1(13) . . ?
O5 K12 W9 76.7(5) . . ?
O31 K12 W9 28.5(5) . . ?
O10 K12 W9 27.3(4) . . ?
K11 K12 W9 62.4(4) 2_556 . ?
W1 K12 W9 79.6(3) . . ?
W8 K12 W9 50.4(2) . . ?
O1W K13 O73 58(4) 2_456 3_566 ?
O1W K13 O22 81(4) 2_456 . ?
O73 K13 O22 116(2) 3_566 . ?
O1W K13 O22W 149(6) 2_456 . ?
O73 K13 O22W 92(3) 3_566 . ?
O22 K13 O22W 125(3) . . ?
O1W K13 O20 76(4) 2_456 . ?
O73 K13 O20 110(2) 3_566 . ?
O22 K13 O20 105(2) . . ?
O22W K13 O20 108(3) . . ?
O1W K13 Ni1A 43(3) 2_456 . ?
O73 K13 Ni1A 74.6(16) 3_566 . ?
O22 K13 Ni1A 43.9(10) . . ?
O22W K13 Ni1A 145(3) . . ?
O20 K13 Ni1A 107.1(17) . . ?
O1W K13 O72 71(4) 2_456 . ?
O73 K13 O72 61.2(14) 3_566 . ?
O22 K13 O72 59.9(14) . . ?
O22W K13 O72 105(3) . . ?
O20 K13 O72 146.0(18) . . ?
Ni1A K13 O72 40.0(9) . . ?
O1W K13 O20W 113(5) 2_456 . ?
O73 K13 O20W 102(4) 3_566 . ?
O22 K13 O20W 49(3) . . ?
O22W K13 O20W 80(4) . . ?
O20 K13 O20W 146(4) . . ?
Ni1A K13 O20W 71(3) . . ?
O72 K13 O20W 48(3) . . ?
O1W K13 O21 75(4) 2_456 . ?
O73 K13 O21 133(2) 3_566 . ?
O22 K13 O21 52.9(12) . . ?
O22W K13 O21 133(3) . . ?
O20 K13 O21 52.1(12) . . ?
Ni1A K13 O21 72.5(12) . . ?
O72 K13 O21 107.7(16) . . ?
O20W K13 O21 98(4) . . ?
O1W K13 O15W 138(5) 2_456 2_446 ?
O73 K13 O15W 152(3) 3_566 2_446 ?
O22 K13 O15W 60(2) . 2_446 ?
O22W K13 O15W 73(3) . 2_446 ?
O20 K13 O15W 98(2) . 2_446 ?
Ni1A K13 O15W 103(2) . 2_446 ?
O72 K13 O15W 98(2) . 2_446 ?
O20W K13 O15W 52(4) . 2_446 ?
O21 K13 O15W 69.5(19) . 2_446 ?
O1W K13 W6 74(4) 2_456 . ?
O73 K13 W6 125.0(17) 3_566 . ?
O22 K13 W6 24.2(8) . . ?
O22W K13 W6 137(3) . . ?
O20 K13 W6 80.6(14) . . ?
Ni1A K13 W6 51.4(9) . . ?
O72 K13 W6 80.3(13) . . ?
O20W K13 W6 72(3) . . ?
O21 K13 W6 29.0(6) . . ?
O15W K13 W6 63.9(18) 2_446 . ?
O1W K13 W5 70(4) 2_456 . ?
O73 K13 W5 120(2) 3_566 . ?
O22 K13 W5 80.8(14) . . ?
O22W K13 W5 126(3) . . ?
O20 K13 W5 24.0(8) . . ?
Ni1A K13 W5 88.7(12) . . ?
O72 K13 W5 128.5(15) . . ?
O20W K13 W5 126(4) . . ?
O21 K13 W5 28.5(6) . . ?
O15W K13 W5 87.5(19) 2_446 . ?
W6 K13 W5 56.6(8) . . ?
O24W K14 O14W 92(6) 3_566 4_575 ?
O24W K14 O52 103(6) 3_566 . ?
O14W K14 O52 100(4) 4_575 . ?
O24W K14 O67 83(5) 3_566 4_565 ?
O14W K14 O67 66(4) 4_575 4_565 ?
O52 K14 O67 165(4) . 4_565 ?
O24W K14 O22W 110(6) 3_566 . ?
O14W K14 O22W 129(5) 4_575 . ?
O52 K14 O22W 118(4) . . ?
O67 K14 O22W 71(3) 4_565 . ?
O24W K14 O12W 167(6) 3_566 . ?
O14W K14 O12W 95(4) 4_575 . ?
O52 K14 O12W 87(3) . . ?
O67 K14 O12W 89(3) 4_565 . ?
O22W K14 O12W 57(3) . . ?
O24W K14 W14 81(5) 3_566 . ?
O14W K14 W14 94(4) 4_575 . ?
O52 K14 W14 23.5(10) . . ?
O67 K14 W14 154(3) 4_565 . ?
O22W K14 W14 134(3) . . ?
O12W K14 W14 110(3) . . ?
O24W K14 K13 122(5) 3_566 . ?
O14W K14 K13 145(4) 4_575 . ?
O52 K14 K13 79(2) . . ?
O67 K14 K13 109(3) 4_565 . ?
O22W K14 K13 38(2) . . ?
O12W K14 K13 50.0(19) . . ?
W14 K14 K13 97(2) . . ?
O24W K14 K12 70(5) 3_566 4_575 ?
O14W K14 K12 37(3) 4_575 4_575 ?
O52 K14 K12 76(2) . 4_575 ?
O67 K14 K12 95(2) 4_565 4_575 ?
O22W K14 K12 165(3) . 4_575 ?
O12W K14 K12 121(3) . 4_575 ?
W14 K14 K12 60.6(13) . 4_575 ?
K13 K14 K12 154(2) . 4_575 ?
O70 K15 O24 95.3(13) . 2_446 ?
O70 K15 O16 94.0(12) . 2_546 ?
O24 K15 O16 119.4(14) 2_446 2_546 ?
O70 K15 O42 91.9(12) . 2_546 ?
O24 K15 O42 154.6(14) 2_446 2_546 ?
O16 K15 O42 84.2(10) 2_546 2_546 ?
O70 K15 O26 100.6(13) . 2_446 ?
O24 K15 O26 48.7(8) 2_446 2_446 ?
O16 K15 O26 161.7(15) 2_546 2_446 ?
O42 K15 O26 106.0(12) 2_546 2_446 ?
O70 K15 O27 142.5(13) . 2_446 ?
O24 K15 O27 49.9(8) 2_446 2_446 ?
O16 K15 O27 114.1(13) 2_546 2_446 ?
O42 K15 O27 114.1(13) 2_546 2_446 ?
O26 K15 O27 48.0(8) 2_446 2_446 ?
O70 K15 O33 145.7(14) . 2_546 ?
O24 K15 O33 99.2(12) 2_446 2_546 ?
O16 K15 O33 51.9(8) 2_546 2_546 ?
O42 K15 O33 88.1(10) 2_546 2_546 ?
O26 K15 O33 112.3(12) 2_446 2_546 ?
O27 K15 O33 65.5(9) 2_446 2_546 ?
O70 K15 O34 141.5(14) . 2_546 ?
O24 K15 O34 116.7(13) 2_446 2_546 ?
O16 K15 O34 88.3(11) 2_546 2_546 ?
O42 K15 O34 50.1(8) 2_546 2_546 ?
O26 K15 O34 87.0(10) 2_446 2_546 ?
O27 K15 O34 67.1(10) 2_446 2_546 ?
O33 K15 O34 53.0(8) 2_546 2_546 ?
O70 K15 O6W 114.5(16) . 3_566 ?
O24 K15 O6W 60.5(12) 2_446 3_566 ?
O16 K15 O6W 61.2(11) 2_546 3_566 ?
O42 K15 O6W 136.6(15) 2_546 3_566 ?
O26 K15 O6W 102.4(13) 2_446 3_566 ?
O27 K15 O6W 64.8(12) 2_446 3_566 ?
O33 K15 O6W 50.5(11) 2_546 3_566 ?
O34 K15 O6W 100.2(14) 2_546 3_566 ?
O70 K15 K8 102.8(13) . 3_566 ?
O24 K15 K8 96.7(10) 2_446 3_566 ?
O16 K15 K8 138.5(12) 2_546 3_566 ?
O42 K15 K8 57.9(8) 2_546 3_566 ?
O26 K15 K8 48.1(7) 2_446 3_566 ?
O27 K15 K8 72.7(9) 2_446 3_566 ?
O33 K15 K8 106.0(11) 2_546 3_566 ?
O34 K15 K8 55.4(7) 2_546 3_566 ?
O6W K15 K8 137.0(15) 3_566 3_566 ?
O70 K15 W7 115.2(12) . 2_446 ?
O24 K15 W7 30.3(6) 2_446 2_446 ?
O16 K15 W7 134.4(13) 2_546 2_446 ?
O42 K15 W7 126.0(12) 2_546 2_446 ?
O26 K15 W7 27.9(5) 2_446 2_446 ?
O27 K15 W7 27.5(5) 2_446 2_446 ?
O33 K15 W7 91.8(9) 2_546 2_446 ?
O34 K15 W7 88.8(9) 2_546 2_446 ?
O6W K15 W7 74.6(11) 3_566 2_446 ?
K8 K15 W7 70.5(6) 3_566 2_446 ?
O70 K15 W9 122.2(11) . 2_546 ?
O24 K15 W9 119.7(13) 2_446 2_546 ?
O16 K15 W9 29.8(6) 2_546 2_546 ?
O42 K15 W9 75.6(8) 2_546 2_546 ?
O26 K15 W9 137.2(12) 2_446 2_546 ?
O27 K15 W9 91.3(10) 2_446 2_546 ?
O33 K15 W9 25.8(4) 2_546 2_546 ?
O34 K15 W9 60.7(7) 2_546 2_546 ?
O6W K15 W9 61.3(10) 3_566 2_546 ?
K8 K15 W9 115.4(10) 3_566 2_546 ?
W7 K15 W9 117.5(10) 2_446 2_546 ?
O26W K16 O18W 142(5) 4_576 2_456 ?
O26W K16 O15W 78(4) 4_576 . ?
O18W K16 O15W 64(3) 2_456 . ?
O26W K16 O10W 99(4) 4_576 2_456 ?
O18W K16 O10W 105(4) 2_456 2_456 ?
O15W K16 O10W 133(3) . 2_456 ?
O26W K16 O23W 48(5) 4_576 4_576 ?
O18W K16 O23W 110(4) 2_456 4_576 ?
O15W K16 O23W 62(4) . 4_576 ?
O10W K16 O23W 144(4) 2_456 4_576 ?
O26W K16 O29 107(5) 4_576 . ?
O18W K16 O29 69(2) 2_456 . ?
O15W K16 O29 79(2) . . ?
O10W K16 O29 143(3) 2_456 . ?
O23W K16 O29 60(3) 4_576 . ?
O26W K16 O1 69(4) 4_576 . ?
O18W K16 O1 149(4) 2_456 . ?
O15W K16 O1 146(4) . . ?
O10W K16 O1 63.0(17) 2_456 . ?
O23W K16 O1 88(4) 4_576 . ?
O29 K16 O1 102(2) . . ?
O26W K16 O11W 100(4) 4_576 2_456 ?
O18W K16 O11W 67(3) 2_456 2_456 ?
O15W K16 O11W 72(3) . 2_456 ?
O10W K16 O11W 63(2) 2_456 2_456 ?
O23W K16 O11W 127(4) 4_576 2_456 ?
O29 K16 O11W 134(3) . 2_456 ?
O1 K16 O11W 121(2) . 2_456 ?
O26W K16 O2 94(4) 4_576 . ?
O18W K16 O2 109(3) 2_456 . ?
O15W K16 O2 125(3) . . ?
O10W K16 O2 102(2) 2_456 . ?
O23W K16 O2 73(3) 4_576 . ?
O29 K16 O2 51.2(11) . . ?
O1 K16 O2 52.1(13) . . ?
O11W K16 O2 160(3) 2_456 . ?
O26W K16 W8 114(4) 4_576 . ?
O18W K16 W8 80(2) 2_456 . ?
O15W K16 W8 105(2) . . ?
O10W K16 W8 118(2) 2_456 . ?
O23W K16 W8 75(3) 4_576 . ?
O29 K16 W8 26.5(7) . . ?
O1 K16 W8 81.3(15) . . ?
O11W K16 W8 145(3) 2_456 . ?
O2 K16 W8 29.7(6) . . ?
O26W K16 W1 88(4) 4_576 . ?
O18W K16 W1 127(3) 2_456 . ?
O15W K16 W1 151(3) . . ?
O10W K16 W1 73.4(17) 2_456 . ?
O23W K16 W1 90(3) 4_576 . ?
O29 K16 W1 81.3(15) . . ?
O1 K16 W1 25.2(7) . . ?
O11W K16 W1 136(3) 2_456 . ?
O2 K16 W1 30.3(7) . . ?
W8 K16 W1 57.5(9) . . ?
O26W K16 K6 138(4) 4_576 4_576 ?
O18W K16 K6 55(2) 2_456 4_576 ?
O15W K16 K6 102(3) . 4_576 ?
O10W K16 K6 50.5(16) 2_456 4_576 ?
O23W K16 K6 163(4) 4_576 4_576 ?
O29 K16 K6 114(2) . 4_576 ?
O1 K16 K6 108(2) . 4_576 ?
O11W K16 K6 43.9(16) 2_456 4_576 ?
O2 K16 K6 117(2) . 4_576 ?
W8 K16 K6 106.4(19) . 4_576 ?
W1 K16 K6 105.1(18) . 4_576 ?

loop_
_geom_bond_atom_site_label_1
_geom_bond_atom_site_label_2
_geom_bond_distance
_geom_bond_site_symmetry_2
_geom_bond_publ_flag
W1 O1 1.71(3) . ?
W1 O3 1.83(2) . ?
W1 O4 1.91(3) . ?
W1 O5 1.92(2) . ?
W1 O2 1.96(2) . ?
W1 O6 2.31(2) . ?
W1 K7 3.730(12) 4_576 ?
W1 K12 3.757(17) . ?
W1 K16 3.89(7) . ?
W2 O7 1.73(2) . ?
W2 O8 1.79(2) . ?
W2 O9 1.89(2) . ?
W2 O5 1.969(19) . ?
W2 O10 1.97(2) . ?
W2 O6 2.37(2) . ?
W2 K11 3.799(15) 2_556 ?
W2 K2 3.828(10) . ?
W2 K12 4.019(19) . ?
W3 O11 1.72(2) . ?
W3 O13 1.83(2) . ?
W3 O12 1.84(2) . ?
W3 O9 1.98(2) . ?
W3 O4 2.01(3) . ?
W3 O6 2.28(2) . ?
W3 K10 3.745(14) 4_566 ?
W3 K7 3.755(12) 4_576 ?
W3 K2 3.857(10) . ?
W4 O14 1.67(3) . ?
W4 O15 1.76(2) . ?
W4 O16 1.86(3) . ?
W4 O17 1.92(3) . ?
W4 O8 2.13(2) . ?
W4 O18 2.27(2) . ?
W4 K1 3.717(10) . ?
W4 K2 3.795(9) . ?
W4 K5 3.980(12) 2_546 ?
W4 K15 3.98(3) 2_556 ?
W5 O19 1.70(3) . ?
W5 O20 1.80(3) . ?
W5 O21 1.89(2) . ?
W5 O17 1.93(3) . ?
W5 O13 2.11(2) . ?
W5 O18 2.26(2) . ?
W5 K2 3.791(9) . ?
W5 K13 3.94(6) . ?
W5 K6 4.065(12) 3_566 ?
W6 O23 1.73(3) . ?
W6 O22 1.81(2) . ?
W6 O21 1.91(2) . ?
W6 O24 1.93(3) . ?
W6 O12 2.11(2) . ?
W6 O25 2.33(2) . ?
W6 Ni1A 3.104(13) . ?
W6 K7 3.913(11) 4_576 ?
W6 K10 3.914(14) 4_566 ?
W6 K13 3.93(6) . ?
W6 K5 4.133(11) 2_446 ?
W7 O27 1.71(3) . ?
W7 O26 1.73(3) . ?
W7 O24 1.87(3) . ?
W7 O28 1.97(3) . ?
W7 O3 2.09(2) . ?
W7 O25 2.32(2) . ?
W7 Ni1A 3.037(14) . ?
W7 K15 3.70(3) 2_456 ?
W7 K7 3.934(12) 4_576 ?
W8 O29 1.77(3) . ?
W8 O28 1.84(2) . ?
W8 O2 1.90(2) . ?
W8 O31 1.90(2) . ?
W8 O30 1.914(19) . ?
W8 O32 2.26(2) . ?
W8 K12 3.788(14) . ?
W8 K16 3.84(6) . ?
W9 O33 1.69(2) . ?
W9 O10 1.88(2) . ?
W9 O35 1.90(2) . ?
W9 O31 1.94(2) . ?
W9 O16 1.94(3) . ?
W9 O32 2.25(2) . ?
W9 K1 3.822(10) . ?
W9 K15 3.87(4) 2_556 ?
W9 K12 3.934(18) . ?
W9 K11 3.949(15) 2_556 ?
W10 O36 1.74(2) . ?
W10 O37 1.87(3) . ?
W10 O39 1.89(2) . ?
W10 O30 1.95(2) . ?
W10 O38 1.965(19) . ?
W10 O40 2.27(2) . ?
W10 K10 3.815(15) 3_566 ?
W10 K2 3.839(10) 2_556 ?
W11 O34 1.70(3) . ?
W11 O42 1.89(2) . ?
W11 O35 1.91(3) . ?
W11 O38 1.92(2) . ?
W11 O62 1.94(2) . ?
W11 O40 2.27(2) . ?
W11 K1 3.837(10) . ?
W11 K2 3.869(10) 2_556 ?
W11 K8 3.900(15) 4_676 ?
W11 K15 3.91(3) 2_556 ?
W12 O41 1.71(3) . ?
W12 O43 1.80(3) . ?
W12 O44 1.91(2) . ?
W12 O42 1.93(3) . ?
W12 O45 2.13(2) . ?
W12 O46 2.25(2) . ?
W12 K1 3.722(9) . ?
W12 K8 3.778(16) 4_676 ?
W12 K9 3.846(11) 4_675 ?
W12 K15 4.07(4) 2_556 ?
W13 O48 1.71(2) . ?
W13 O47 1.78(3) . ?
W13 O49 1.91(2) . ?
W13 O44 1.93(3) . ?
W13 O50 2.14(2) . ?
W13 O46 2.27(2) . ?
W13 K9 4.086(13) 4_675 ?
W14 O51 1.74(3) . ?
W14 O52 1.76(2) . ?
W14 O49 1.88(2) . ?
W14 O53 1.95(2) . ?
W14 O54 2.06(2) . ?
W14 O55 2.34(2) . ?
W14 K11 3.943(15) 3_566 ?
W14 K14 3.96(10) . ?
W14 K3 3.996(10) 3_566 ?
W15 O57 1.68(2) . ?
W15 O56 1.72(3) . ?
W15 O37 1.96(3) . ?
W15 O53 1.96(2) . ?
W15 O58 2.12(2) . ?
W15 O55 2.33(2) . ?
W15 Ni1B 3.092(9) . ?
W15 K10 3.798(15) 3_566 ?
W15 K3 3.858(9) 3_566 ?
W16 O59 1.69(2) . ?
W16 O45 1.82(2) . ?
W16 O62 1.91(2) . ?
W16 O61 1.913(19) . ?
W16 O60 2.00(2) . ?
W16 O63 2.34(2) . ?
W16 K9 3.657(12) 4_675 ?
W16 K2 3.822(9) 2_556 ?
W17 O64 1.70(2) . ?
W17 O50 1.79(2) . ?
W17 O54 1.86(2) . ?
W17 O61 2.00(2) . ?
W17 O65 2.03(2) . ?
W17 O63 2.30(2) . ?
W17 K11 3.849(15) 3_566 ?
W17 K9 3.952(12) 4_675 ?
W17 K3 3.952(10) 3_566 ?
W18 O66 1.77(2) . ?
W18 O58 1.79(2) . ?
W18 O65 1.891(19) . ?
W18 O60 1.93(3) . ?
W18 O39 1.98(2) . ?
W18 O63 2.29(2) . ?
W18 K3 3.693(9) 3_566 ?
W18 K2 3.763(9) 2_556 ?
W18 K3 4.124(9) 1_565 ?
Ni1A O26 1.94(3) . ?
Ni1A O72 2.07(3) . ?
Ni1A O71 2.07(3) . ?
Ni1A O22 2.11(3) . ?
Ni1A O1W 2.15(6) 2_456 ?
Ni1A O25 2.24(2) . ?
Ni1A Ni1B 2.852(15) . ?
Ni1A K13 2.90(5) . ?
Ni1A K1 3.871(17) . ?
Ni1B O56 2.01(3) . ?
Ni1B O52 2.06(3) . ?
Ni1B O71 2.09(2) . ?
Ni1B O72 2.10(3) . ?
Ni1B O73 2.18(4) 3_566 ?
Ni1B O55 2.18(2) . ?
Ni1B K1 3.815(13) . ?
Ni1B K13 3.95(5) . ?
Ni2 O69 2.00(5) . ?
Ni2 O43 2.04(3) . ?
Ni2 O68 2.10(6) 2_546 ?
Ni2 O15 2.12(2) . ?
Ni2 O70 2.13(3) 2_556 ?
Ni2 O67 2.15(4) 2_556 ?
Ni2 K1 3.642(15) . ?
Ni2 K5 3.790(15) 2_546 ?
Si1 O25 1.58(2) . ?
Si1 O18 1.63(2) . ?
Si1 O32 1.64(2) . ?
Si1 O6 1.65(2) . ?
Si1 K1 3.575(13) . ?
Si2 O55 1.62(2) . ?
Si2 O46 1.62(2) . ?
Si2 O40 1.64(2) . ?
Si2 O63 1.68(2) . ?
Si2 K1 3.604(14) . ?
O1 K9 2.65(3) . ?
O1 K16 3.09(8) . ?
O2 K12 2.77(3) . ?
O2 K16 3.27(7) . ?
O3 K7 2.88(3) 4_576 ?
O4 K7 2.83(3) 4_576 ?
O5 K12 2.93(3) . ?
O7 K3 2.66(2) 2_556 ?
O7 K11 2.89(3) 2_556 ?
O8 K2 2.93(2) . ?
O9 K2 3.08(3) . ?
O10 K12 2.99(3) . ?
O10 K11 3.05(3) 2_556 ?
O11 K4 2.80(2) 3_566 ?
O11 K10 2.99(3) 4_566 ?
O12 K7 2.76(3) 4_576 ?
O12 K10 3.10(3) 4_566 ?
O13 K2 2.75(3) . ?
O14 K5 2.83(3) 2_546 ?
O15 K1 2.85(3) . ?
O16 K15 3.08(4) 2_556 ?
O16 K1 3.11(2) . ?
O17 K2 2.75(2) . ?
O18 K1 3.14(2) . ?
O19 K6 2.63(3) 3_566 ?
O20 K13 2.78(7) . ?
O21 K13 3.34(6) . ?
O22 K13 2.75(7) . ?
O23 K5 2.64(3) 2_446 ?
O23 K10 2.83(3) 4_566 ?
O24 K7 2.95(3) 4_576 ?
O24 K15 3.03(4) 2_456 ?
O26 K8 2.80(3) 4_576 ?
O26 K15 3.33(4) 2_456 ?
O27 K6 2.70(3) 4_576 ?
O27 K15 3.34(5) 2_456 ?
O29 K5 2.70(3) . ?
O29 K16 3.00(6) . ?
O31 K12 2.98(3) . ?
O32 K1 3.13(2) . ?
O33 K6 2.71(3) 4_676 ?
O33 K11 3.04(3) 2_556 ?
O33 K15 3.36(5) 2_556 ?
O34 K6 2.90(3) 4_676 ?
O34 K8 3.22(3) 4_676 ?
O34 K15 3.41(4) 2_556 ?
O35 K1 2.79(3) . ?
O36 K5 2.70(3) . ?
O36 K10 3.01(3) 3_566 ?
O37 K10 2.99(3) 3_566 ?
O38 K2 2.99(2) 2_556 ?
O39 K2 2.79(2) 2_556 ?
O40 K1 3.14(2) . ?
O41 K8 2.86(3) 4_676 ?
O42 K15 3.12(4) 2_556 ?
O42 K1 3.21(2) . ?
O42 K8 3.23(3) 4_676 ?
O43 K1 2.80(3) . ?
O44 K9 2.95(3) 4_675 ?
O45 K9 2.76(2) 4_675 ?
O46 K1 3.17(2) . ?
O50 K9 3.04(3) 4_675 ?
O51 K12 2.60(3) 4_575 ?
O51 K11 2.95(3) 3_566 ?
O52 K14 2.86(10) . ?
O53 K3 2.87(2) 3_566 ?
O54 K3 2.96(2) 3_566 ?
O54 K11 3.14(3) 3_566 ?
O56 K8 2.93(3) 4_576 ?
O57 K4 2.81(2) 4_576 ?
O57 K10 2.97(3) 3_566 ?
O58 K3 2.85(2) 3_566 ?
O59 K4 2.69(3) 4_676 ?
O60 K2 2.77(2) 2_556 ?
O61 K9 2.92(3) 4_675 ?
O62 K2 2.84(2) 2_556 ?
O64 K7 2.72(3) . ?
O64 K11 3.04(3) 3_566 ?
O65 K3 2.91(2) 3_566 ?
O66 K3 2.79(3) 1_565 ?
O67 Ni2 2.15(4) 2_546 ?
O67 K14 3.27(11) 4_666 ?
O68 Ni2 2.10(6) 2_556 ?
O68 K5 2.85(5) . ?
O70 Ni2 2.13(3) 2_546 ?
O70 K15 2.88(5) . ?
O70 K5 2.90(3) 1_545 ?
O71 K1 2.82(2) . ?
O72 K13 3.12(6) . ?
O72 K8 3.35(4) 4_576 ?
O73 Ni1B 2.18(4) 3_566 ?
O73 K13 2.70(7) 3_566 ?
O73 K1 3.14(6) 3_566 ?
O1W K13 1.31(7) 2_446 ?
O1W Ni1A 2.15(6) 2_446 ?
O1W K1 3.02(6) 2_446 ?
O2W K4 2.74(3) . ?
O2W K3 2.99(3) 2 ?
O2W K4 3.33(3) 3_565 ?
O3W K8 2.79(4) . ?
O3W K10 3.09(4) 2 ?
O4W K4 3.05(3) 4_576 ?
O4W K9 3.06(3) 4_575 ?
O5W K3 3.05(4) . ?
O5W K4 3.22(3) 2_545 ?
O6W K7 2.58(5) . ?
O6W K11 2.70(6) 3_566 ?
O6W K15 3.42(6) 3_566 ?
O7W K4 2.77(3) 2 ?
O7W K4 3.05(3) 4_676 ?
O8W K5 3.34(4) . ?
O9W K7 2.84(6) . ?
O10W K16 2.91(8) 2_446 ?
O10W K11 3.12(5) . ?
O10W K6 3.17(4) 3_566 ?
O11W K6 2.85(6) 3_566 ?
O11W K16 3.25(11) 2_446 ?
O12W O20W 1.35(17) . ?
O12W K14 3.42(14) . ?
O13W K10 2.49(7) . ?
O14W O23W 1.54(16) 4_576 ?
O14W K14 2.65(16) 4_676 ?
O14W K12 2.88(13) . ?
O15W K16 2.86(11) . ?
O15W K5 3.17(8) . ?
O15W K13 3.40(10) 2_456 ?
O16W K12 2.90(8) . ?
O16W K6 2.98(8) 4_676 ?
O16W K11 3.09(7) 2_556 ?
O17W K10 2.12(9) . ?
O17W K7 2.83(6) 1_545 ?
O18W K16 2.53(11) 2_446 ?
O18W K6 3.34(8) 3_566 ?
O19W K9 2.61(6) . ?
O20W K13 3.3(2) . ?
O22W K13 2.75(12) . ?
O22W K14 3.29(15) . ?
O23W O14W 1.54(16) 4_675 ?
O23W K12 2.88(15) 4_675 ?
O23W K16 2.97(17) 4_675 ?
O24W K14 2.00(16) 3_566 ?
O26W K16 2.47(16) 4_675 ?
O26W K9 3.11(15) 4_675 ?
K1 O1W 3.02(6) 2_456 ?
K1 O73 3.14(6) 3_566 ?
K2 O60 2.77(2) 2_546 ?
K2 O39 2.79(2) 2_546 ?
K2 O62 2.84(2) 2_546 ?
K2 O38 2.99(2) 2_546 ?
K2 W18 3.763(9) 2_546 ?
K2 W16 3.822(9) 2_546 ?
K3 O7 2.66(2) 2_546 ?
K3 O66 2.79(3) 1_545 ?
K3 O58 2.85(2) 3_566 ?
K3 O53 2.87(2) 3_566 ?
K3 O65 2.91(2) 3_566 ?
K3 O54 2.96(2) 3_566 ?
K3 O2W 2.99(3) 2_545 ?
K3 W18 3.693(9) 3_566 ?
K3 W15 3.858(9) 3_566 ?
K3 W17 3.952(10) 3_566 ?
K3 W14 3.995(10) 3_566 ?
K4 O59 2.69(3) 4_575 ?
K4 O7W 2.77(3) 2_545 ?
K4 O11 2.80(2) 3_566 ?
K4 O57 2.81(2) 4_675 ?
K4 O7W 3.05(3) 4_575 ?
K4 O4W 3.05(3) 4_675 ?
K4 O5W 3.22(3) 2 ?
K4 O2W 3.33(3) 3_565 ?
K4 K4 3.714(17) 3_565 ?
K4 K3 4.113(13) 2 ?
K4 K10 4.751(18) 2 ?
K5 O23 2.64(3) 2_456 ?
K5 O14 2.83(3) 2_556 ?
K5 O70 2.90(3) 1_565 ?
K5 Ni2 3.790(15) 2_556 ?
K5 W4 3.980(12) 2_556 ?
K5 W6 4.133(11) 2_456 ?
K5 K10 4.276(18) 3_566 ?
K6 O19 2.63(3) 3_566 ?
K6 O27 2.70(3) 4_675 ?
K6 O33 2.71(3) 4_575 ?
K6 O11W 2.85(6) 3_566 ?
K6 O34 2.90(3) 4_575 ?
K6 O16W 2.98(8) 4_575 ?
K6 O10W 3.17(4) 3_566 ?
K6 O18W 3.34(8) 3_566 ?
K6 K11 4.058(19) 3_566 ?
K6 W5 4.065(12) 3_566 ?
K6 K16 4.09(9) 4_675 ?
K6 K15 4.58(4) 3_566 ?
K7 O12 2.76(3) 4_675 ?
K7 O17W 2.83(6) 1_565 ?
K7 O4 2.83(3) 4_675 ?
K7 O3 2.88(3) 4_675 ?
K7 O24 2.95(3) 4_675 ?
K7 W1 3.730(12) 4_675 ?
K7 W3 3.755(12) 4_675 ?
K7 W6 3.913(11) 4_675 ?
K7 W7 3.934(12) 4_675 ?
K8 O26 2.80(3) 4_675 ?
K8 O41 2.86(3) 4_575 ?
K8 O56 2.93(3) 4_675 ?
K8 O34 3.22(3) 4_575 ?
K8 O42 3.23(3) 4_575 ?
K8 O72 3.35(4) 4_675 ?
K8 K15 3.51(4) 3_566 ?
K8 W12 3.778(16) 4_575 ?
K8 W11 3.900(15) 4_575 ?
K8 K10 5.02(3) 2 ?
K9 O45 2.76(2) 4_576 ?
K9 O61 2.92(3) 4_576 ?
K9 O44 2.95(3) 4_576 ?
K9 O50 3.04(3) 4_576 ?
K9 O4W 3.06(3) 4_676 ?
K9 O26W 3.11(15) 4_576 ?
K9 W16 3.657(12) 4_576 ?
K9 W12 3.846(11) 4_576 ?
K9 W17 3.952(12) 4_576 ?
K9 W13 4.086(13) 4_576 ?
K10 O23 2.83(3) 4_665 ?
K10 O57 2.97(3) 3_566 ?
K10 O37 2.99(3) 3_566 ?
K10 O11 2.99(3) 4_665 ?
K10 O36 3.01(3) 3_566 ?
K10 O3W 3.09(4) 2_545 ?
K10 O12 3.10(3) 4_665 ?
K10 W3 3.746(14) 4_665 ?
K10 W15 3.798(15) 3_566 ?
K10 W10 3.815(15) 3_566 ?
K11 O6W 2.70(6) 3_566 ?
K11 O7 2.89(3) 2_546 ?
K11 O51 2.95(3) 3_566 ?
K11 O64 3.04(3) 3_566 ?
K11 O33 3.04(3) 2_546 ?
K11 O10 3.05(3) 2_546 ?
K11 O16W 3.09(7) 2_546 ?
K11 O54 3.14(3) 3_566 ?
K11 K12 3.68(2) 2_546 ?
K11 W2 3.799(15) 2_546 ?
K11 W17 3.849(15) 3_566 ?
K12 O51 2.60(3) 4_676 ?
K12 O23W 2.88(15) 4_576 ?
K12 K11 3.68(2) 2_556 ?
K13 O1W 1.31(7) 2_456 ?
K13 O73 2.70(7) 3_566 ?
K13 O15W 3.40(10) 2_446 ?
K14 O24W 2.00(16) 3_566 ?
K14 O14W 2.65(16) 4_575 ?
K14 O67 3.27(11) 4_565 ?
K14 K12 4.50(10) 4_575 ?
K15 O24 3.03(4) 2_446 ?
K15 O16 3.08(4) 2_546 ?
K15 O42 3.12(4) 2_546 ?
K15 O26 3.33(4) 2_446 ?
K15 O27 3.34(4) 2_446 ?
K15 O33 3.36(5) 2_546 ?
K15 O34 3.41(4) 2_546 ?
K15 O6W 3.42(6) 3_566 ?
K15 K8 3.51(4) 3_566 ?
K15 W7 3.70(3) 2_446 ?
K15 W9 3.87(4) 2_546 ?
K16 O26W 2.47(16) 4_576 ?
K16 O18W 2.53(11) 2_456 ?
K16 O10W 2.91(8) 2_456 ?
K16 O23W 2.97(18) 4_576 ?
K16 O11W 3.25(11) 2_456 ?
K16 K6 4.09(9) 4_576 ?
